data_4305908
loop_
_publ_author_name
'Olga A. Gerasko'
'Ekaterina A. Mainicheva'
'Marina I. Naumova'
'Marco Neumaier'
'Manfred M. Kappes'
'Sergey Lebedkin'
'Dieter Fenske'
'Vladimir P. Fedin'

_publ_contact_author_address
;Nikolaev Institute of Inorganic Chemistry,
SB Russian Academy of Sciences,
Akad. Lavrentiev prospekt 3,
Novosibirsk 90,
630090 Russia
;
_publ_contact_author_email cluster@che.nsk.su
_publ_contact_author_fax 7(383)3309489
_publ_contact_author_name 'Prof. Vladimir P. Fedin'
_publ_contact_author_phone 7(383)3309490
_publ_section_title
;
Sandwich-Type Tetranuclear Lanthanide Complexes with Cucurbit[6]uril: From
Molecular Compounds to Coordination Polymers
;
_journal_name_full 'Inorganic Chemistry'
_journal_page_first 8869
_journal_page_last 8880
_journal_paper_doi 10.1021/ic8008317
_journal_volume 47
_journal_year 2008
_chemical_formula_sum 'C132 H222 Ag3 La4 N83 O116'
_chemical_formula_weight 5707.18
_space_group_IT_number 14
_symmetry_cell_setting monoclinic
_symmetry_Int_Tables_number 14
_symmetry_space_group_name_Hall '-P 2ybc'
_symmetry_space_group_name_H-M 'P 1 21/c 1'
_atom_sites_solution_hydrogens geom
_atom_sites_solution_primary direct
_atom_sites_solution_secondary difmap
_audit_creation_method SHELXL-97
_cell_angle_alpha 90.00
_cell_angle_beta 112.120(11)
_cell_angle_gamma 90.00
_cell_formula_units_Z 4
_cell_length_a 33.812(3)
_cell_length_b 22.175(3)
_cell_length_c 29.278(5)
_cell_measurement_reflns_used 21540
_cell_measurement_temperature 150(2)
_cell_measurement_theta_max 24.12
_cell_measurement_theta_min 2.32
_cell_volume 20336(5)
_computing_cell_refinement 'stoe x-area'
_computing_data_collection 'stoe x-area'
_computing_data_reduction 'stoe x-area'
_computing_molecular_graphics 'SHELXTL (Bruker, 2004)'
_computing_publication_material 'SHELXTL (Bruker, 2004)'
_computing_structure_refinement 'SHELXTL (Bruker, 2004)'
_computing_structure_solution 'SHELXTL (Bruker, 2004)'
_diffrn_ambient_temperature 150(2)
_diffrn_detector_area_resol_mean 6.67
_diffrn_measured_fraction_theta_full 0.988
_diffrn_measured_fraction_theta_max 0.989
_diffrn_measurement_device_type 'STOE IPDS II'
_diffrn_measurement_method rotation
_diffrn_radiation_monochromator graphite
_diffrn_radiation_probe x-ray
_diffrn_radiation_type MoK\a
_diffrn_radiation_wavelength 0.71073
_diffrn_reflns_av_R_equivalents 0.0208
_diffrn_reflns_av_sigmaI/netI 0.0551
_diffrn_reflns_limit_h_max 37
_diffrn_reflns_limit_h_min -40
_diffrn_reflns_limit_k_max 26
_diffrn_reflns_limit_k_min -26
_diffrn_reflns_limit_l_max 35
_diffrn_reflns_limit_l_min -32
_diffrn_reflns_number 107676
_diffrn_reflns_theta_full 25.00
_diffrn_reflns_theta_max 25.50
_diffrn_reflns_theta_min 1.30
_diffrn_source 'fine-focus sealed tube'
_diffrn_standards_decay_% 0
_diffrn_standards_number 0
_exptl_absorpt_coefficient_mu 1.238
_exptl_absorpt_correction_T_max 0.9407
_exptl_absorpt_correction_T_min 0.7899
_exptl_absorpt_correction_type multi-scan
_exptl_absorpt_process_details 'SADABS (Bruker, 2004)'
_exptl_crystal_colour colorless
_exptl_crystal_density_diffrn 1.864
_exptl_crystal_density_method 'not measured'
_exptl_crystal_description prism
_exptl_crystal_F_000 11568
_exptl_crystal_size_max 0.20
_exptl_crystal_size_mid 0.05
_exptl_crystal_size_min 0.05
_refine_diff_density_max 2.639
_refine_diff_density_min -1.723
_refine_diff_density_rms 0.126
_refine_ls_extinction_coef 0
_refine_ls_extinction_method none
_refine_ls_goodness_of_fit_ref 1.057
_refine_ls_hydrogen_treatment constr
_refine_ls_matrix_type full
_refine_ls_number_parameters 2944
_refine_ls_number_reflns 37446
_refine_ls_number_restraints 0
_refine_ls_restrained_S_all 1.057
_refine_ls_R_factor_all 0.0903
_refine_ls_R_factor_gt 0.0532
_refine_ls_shift/su_max 0.002
_refine_ls_shift/su_mean 0.000
_refine_ls_structure_factor_coef Fsqd
_refine_ls_weighting_details 'calc w=1/[\s^2^(Fo^2^)+(0.0273P)^2^+146.5973P] where P=(Fo^2^+2Fc^2^)/3'
_refine_ls_weighting_scheme calc
_refine_ls_wR_factor_gt 0.1102
_refine_ls_wR_factor_ref 0.1175
_reflns_number_gt 24246
_reflns_number_total 37446
_reflns_threshold_expression >2\s(I)
_cod_data_source_file ic8008317_si_002_7.cif
_cod_data_source_block 7
_cod_original_sg_symbol_H-M 'P 21/c'
_cod_database_code 4305908

loop_
_symmetry_equiv_pos_as_xyz
'x, y, z'
'-x, y+1/2, -z+1/2'
'-x, -y, -z'
'x, -y-1/2, z-1/2'

loop_
_atom_site_label
_atom_site_type_symbol
_atom_site_fract_x
_atom_site_fract_y
_atom_site_fract_z
_atom_site_U_iso_or_equiv
_atom_site_adp_type
_atom_site_occupancy
_atom_site_symmetry_multiplicity
_atom_site_calc_flag
_atom_site_refinement_flags
_atom_site_disorder_assembly
_atom_site_disorder_group
La1 La 0.319548(11) 0.637581(16) 0.327817(14) 0.02212(8) Uani 1 1 d . . .
La2 La 0.276499(11) 0.806939(16) 0.288501(14) 0.02210(8) Uani 1 1 d . . .
La3 La 0.218129(11) 0.694764(16) 0.348165(14) 0.02191(8) Uani 1 1 d . . .
La4 La 0.218180(11) 0.669295(16) 0.209672(14) 0.02236(8) Uani 1 1 d . . .
Ag1 Ag 0.574482(18) 0.87380(3) 0.42599(2) 0.03941(14) Uani 1 1 d . . .
Ag2 Ag -0.050635(19) 0.51519(3) 0.19303(3) 0.04581(16) Uani 1 1 d . . .
Ag3 Ag 0.332645(18) 0.33923(2) 0.76907(2) 0.03636(13) Uani 1 1 d . . .
O11 O 0.37556(13) 0.6150(2) 0.29253(18) 0.0285(10) Uani 1 1 d . . .
O12 O 0.56094(14) 0.70963(19) 0.37662(17) 0.0283(10) Uani 1 1 d . . .
O21 O 0.37822(14) 0.60393(19) 0.40856(17) 0.0263(10) Uani 1 1 d . . .
O22 O 0.56796(13) 0.68979(19) 0.49711(17) 0.0272(10) Uani 1 1 d . . .
O31 O 0.34268(13) 0.7278(2) 0.44704(17) 0.0271(10) Uani 1 1 d . . .
O32 O 0.53002(14) 0.8238(2) 0.52715(18) 0.0312(11) Uani 1 1 d . . .
O41 O 0.30607(14) 0.8723(2) 0.36401(17) 0.0281(10) Uani 1 1 d . . .
O42 O 0.49087(14) 0.9688(2) 0.44276(17) 0.0297(10) Uani 1 1 d . . .
O51 O 0.30791(14) 0.88301(19) 0.24792(18) 0.0273(10) Uani 1 1 d . . .
O52 O 0.49097(13) 0.99353(19) 0.32722(17) 0.0269(10) Uani 1 1 d . . .
O61 O 0.34019(13) 0.75878(19) 0.21019(18) 0.0282(10) Uani 1 1 d . . .
O62 O 0.52637(14) 0.8552(2) 0.29504(17) 0.0285(10) Uani 1 1 d . . .
O71 O 0.15834(14) 0.7303(2) 0.37269(18) 0.0323(11) Uani 1 1 d . . .
O72 O -0.02584(15) 0.6327(2) 0.3119(2) 0.0417(13) Uani 1 1 d . . .
O81 O 0.19836(14) 0.5930(2) 0.37366(18) 0.0302(11) Uani 1 1 d . . .
O82 O 0.01651(16) 0.4825(2) 0.3066(2) 0.0419(13) Uani 1 1 d . . .
O91 O 0.21741(14) 0.5138(2) 0.26217(19) 0.0339(11) Uani 1 1 d . . .
O92 O 0.03272(15) 0.4055(2) 0.1933(2) 0.0385(12) Uani 1 1 d . . .
O101 O 0.18815(15) 0.5805(2) 0.15364(18) 0.0335(11) Uani 1 1 d . . .
O102 O 0.00717(15) 0.4691(2) 0.07989(18) 0.0324(11) Uani 1 1 d . . .
O111 O 0.15243(14) 0.7244(2) 0.15195(17) 0.0294(10) Uani 1 1 d . . .
O112 O -0.02858(16) 0.6120(2) 0.09353(19) 0.0395(12) Uani 1 1 d . . .
O121 O 0.13610(13) 0.7997(2) 0.26631(18) 0.0316(11) Uani 1 1 d . . .
O122 O -0.04546(15) 0.6954(2) 0.2041(2) 0.0447(13) Uani 1 1 d . . .
O131 O 0.32178(15) 0.38231(19) 0.84423(17) 0.0296(10) Uani 1 1 d . . .
O132 O 0.20831(15) 0.1691(2) 0.8382(2) 0.0403(13) Uani 1 1 d . . .
O141 O 0.40117(13) 0.3108(2) 0.83838(17) 0.0274(10) Uani 1 1 d . . .
O142 O 0.28769(14) 0.0904(2) 0.80011(18) 0.0300(11) Uani 1 1 d . . .
O151 O 0.37889(15) 0.3021(2) 0.72574(17) 0.0315(10) Uani 1 1 d . . .
O152 O 0.28815(16) 0.0676(2) 0.6821(2) 0.0423(13) Uani 1 1 d . . .
O161 O 0.29325(17) 0.3729(2) 0.62325(19) 0.0397(12) Uani 1 1 d . . .
O162 O 0.20796(16) 0.1258(2) 0.5919(2) 0.0398(12) Uani 1 1 d . . .
O171 O 0.21036(17) 0.4519(2) 0.62876(19) 0.0387(12) Uani 1 1 d . . .
O172 O 0.14495(16) 0.2091(2) 0.63875(19) 0.0347(11) Uani 1 1 d . . .
O181 O 0.22591(15) 0.4518(2) 0.74082(19) 0.0348(11) Uani 1 1 d . . .
O182 O 0.12400(15) 0.2268(2) 0.74992(19) 0.0333(11) Uani 1 1 d . . .
N11 N 0.43133(16) 0.6448(2) 0.2699(2) 0.0267(12) Uani 1 1 d . . .
N12 N 0.50387(16) 0.6862(2) 0.3048(2) 0.0249(12) Uani 1 1 d . . .
N13 N 0.44492(16) 0.5863(2) 0.3348(2) 0.0245(12) Uani 1 1 d . . .
N14 N 0.51780(16) 0.6262(2) 0.3702(2) 0.0260(12) Uani 1 1 d . . .
N21 N 0.44744(16) 0.5813(2) 0.4188(2) 0.0233(11) Uani 1 1 d . . .
N22 N 0.52258(16) 0.6139(2) 0.4541(2) 0.0249(12) Uani 1 1 d . . .
N23 N 0.43508(17) 0.6270(2) 0.4799(2) 0.0278(12) Uani 1 1 d . . .
N24 N 0.51068(16) 0.6585(2) 0.5154(2) 0.0283(12) Uani 1 1 d . . .
N31 N 0.40883(16) 0.7150(2) 0.5077(2) 0.0241(11) Uani 1 1 d . . .
N32 N 0.48289(17) 0.7517(2) 0.5335(2) 0.0251(12) Uani 1 1 d . . .
N33 N 0.38629(15) 0.8087(2) 0.4848(2) 0.0234(11) Uani 1 1 d . . .
N34 N 0.45985(16) 0.8464(2) 0.5168(2) 0.0277(12) Uani 1 1 d . . .
N41 N 0.36302(16) 0.8977(2) 0.4342(2) 0.0264(12) Uani 1 1 d . . .
N42 N 0.43614(17) 0.9357(2) 0.4657(2) 0.0253(12) Uani 1 1 d . . .
N43 N 0.34710(16) 0.9560(2) 0.3684(2) 0.0256(12) Uani 1 1 d . . .
N44 N 0.42071(15) 0.9948(2) 0.3995(2) 0.0241(11) Uani 1 1 d . . .
N51 N 0.34935(16) 0.9647(2) 0.2876(2) 0.0238(11) Uani 1 1 d . . .
N52 N 0.42043(15) 1.0103(2) 0.3172(2) 0.0250(12) Uani 1 1 d . . .
N53 N 0.36098(17) 0.9217(2) 0.2250(2) 0.0242(11) Uani 1 1 d . . .
N54 N 0.43428(17) 0.9608(2) 0.2591(2) 0.0287(13) Uani 1 1 d . . .
N61 N 0.38519(17) 0.8299(2) 0.1994(2) 0.0279(12) Uani 1 1 d . . .
N62 N 0.45863(17) 0.8681(2) 0.2347(2) 0.0266(12) Uani 1 1 d . . .
N63 N 0.41044(17) 0.7374(2) 0.2229(2) 0.0253(12) Uani 1 1 d . . .
N64 N 0.48418(16) 0.7751(2) 0.2538(2) 0.0253(12) Uani 1 1 d . . .
N71 N 0.08790(19) 0.7554(3) 0.3558(2) 0.0361(14) Uani 1 1 d . . .
N72 N 0.0159(2) 0.7191(3) 0.3360(2) 0.0420(16) Uani 1 1 d . . .
N73 N 0.11533(19) 0.6749(3) 0.4023(2) 0.0378(15) Uani 1 1 d . . .
N74 N 0.04271(18) 0.6322(3) 0.3717(2) 0.0428(16) Uani 1 1 d . . .
N81 N 0.14033(18) 0.5758(3) 0.3950(2) 0.0365(14) Uani 1 1 d . . .
N82 N 0.0690(2) 0.5316(3) 0.3702(3) 0.0432(16) Uani 1 1 d . . .
N83 N 0.15968(18) 0.5038(2) 0.3550(2) 0.0345(14) Uani 1 1 d . . .
N84 N 0.08740(18) 0.4613(3) 0.3273(2) 0.0394(15) Uani 1 1 d . . .
N91 N 0.1697(2) 0.4580(2) 0.2850(2) 0.0378(15) Uani 1 1 d . . .
N92 N 0.09760(18) 0.4148(2) 0.2583(2) 0.0329(14) Uani 1 1 d . . .
N93 N 0.17077(19) 0.4433(2) 0.2105(3) 0.0388(15) Uani 1 1 d . . .
N94 N 0.09697(18) 0.4062(3) 0.1820(3) 0.0377(15) Uani 1 1 d . . .
N101 N 0.14965(19) 0.4921(3) 0.1306(2) 0.0341(14) Uani 1 1 d . . .
N102 N 0.07823(18) 0.4479(3) 0.1005(3) 0.0377(15) Uani 1 1 d . . .
N103 N 0.12425(18) 0.5764(3) 0.0877(2) 0.0335(14) Uani 1 1 d . . .
N104 N 0.05209(19) 0.5311(3) 0.0589(2) 0.0321(13) Uani 1 1 d . . .
N111 N 0.09759(18) 0.6769(2) 0.0894(2) 0.0318(13) Uani 1 1 d . . .
N112 N 0.0258(2) 0.6321(3) 0.0670(2) 0.0411(16) Uani 1 1 d . . .
N113 N 0.08079(18) 0.7455(2) 0.1343(2) 0.0325(13) Uani 1 1 d . . .
N114 N 0.00918(18) 0.7024(3) 0.1108(2) 0.0347(14) Uani 1 1 d . . .
N121 N 0.07060(18) 0.7951(3) 0.2023(2) 0.0349(14) Uani 1 1 d . . .
N122 N -0.0018(2) 0.7532(3) 0.1777(3) 0.0406(15) Uani 1 1 d . . .
N123 N 0.07240(18) 0.8089(3) 0.2788(2) 0.0371(14) Uani 1 1 d . . .
N124 N 0.0012(2) 0.7647(3) 0.2550(3) 0.0435(16) Uani 1 1 d . . .
N131 N 0.25968(18) 0.3517(2) 0.8551(2) 0.0298(13) Uani 1 1 d . . .
N132 N 0.21458(18) 0.2695(2) 0.8620(2) 0.0301(13) Uani 1 1 d . . .
N133 N 0.32007(17) 0.3025(2) 0.8934(2) 0.0291(12) Uani 1 1 d . . .
N134 N 0.27406(17) 0.2151(2) 0.8771(2) 0.0308(13) Uani 1 1 d . . .
N141 N 0.37500(17) 0.2424(2) 0.8796(2) 0.0256(12) Uani 1 1 d . . .
N142 N 0.32741(17) 0.1559(2) 0.8618(2) 0.0265(12) Uani 1 1 d . . .
N143 N 0.40346(16) 0.2076(2) 0.8280(2) 0.0234(11) Uani 1 1 d . . .
N144 N 0.35662(18) 0.1186(2) 0.8115(2) 0.0302(13) Uani 1 1 d . . .
N151 N 0.39613(17) 0.2015(2) 0.7430(2) 0.0291(12) Uani 1 1 d . . .
N152 N 0.35376(18) 0.1101(3) 0.7267(2) 0.0335(14) Uani 1 1 d . . .
N153 N 0.35573(18) 0.2275(2) 0.6656(2) 0.0315(13) Uani 1 1 d . . .
N154 N 0.32557(18) 0.1263(3) 0.6463(2) 0.0346(14) Uani 1 1 d . . .
N161 N 0.29870(19) 0.2750(3) 0.5988(2) 0.0350(14) Uani 1 1 d . . .
N162 N 0.26554(19) 0.1753(3) 0.5847(2) 0.0363(14) Uani 1 1 d . . .
N163 N 0.23670(18) 0.3218(3) 0.5656(2) 0.0351(14) Uani 1 1 d . . .
N164 N 0.20332(18) 0.2232(3) 0.5618(2) 0.0342(14) Uani 1 1 d . . .
N171 N 0.17786(19) 0.3721(3) 0.5788(2) 0.0346(14) Uani 1 1 d . . .
N172 N 0.14735(18) 0.2738(2) 0.5785(2) 0.0284(12) Uani 1 1 d . . .
N173 N 0.14672(19) 0.4097(3) 0.6268(2) 0.0316(13) Uani 1 1 d . . .
N174 N 0.12226(17) 0.3085(2) 0.6334(2) 0.0273(12) Uani 1 1 d . . .
N181 N 0.15635(18) 0.4174(2) 0.7132(2) 0.0305(13) Uani 1 1 d . . .
N182 N 0.12261(17) 0.3203(2) 0.7154(2) 0.0273(12) Uani 1 1 d . . .
N183 N 0.19926(17) 0.3961(2) 0.7891(2) 0.0263(12) Uani 1 1 d . . .
N184 N 0.15422(17) 0.3117(2) 0.7961(2) 0.0274(12) Uani 1 1 d . . .
C11 C 0.4140(2) 0.6157(3) 0.2987(2) 0.0243(14) Uani 1 1 d . . .
C12 C 0.5307(2) 0.6774(3) 0.3524(3) 0.0278(15) Uani 1 1 d . . .
C13 C 0.47672(19) 0.6333(3) 0.2848(3) 0.0262(14) Uani 1 1 d . . .
H13 H 0.4836 0.6129 0.2583 0.031 Uiso 1 1 calc R . .
C14 C 0.4865(2) 0.5920(3) 0.3312(3) 0.0276(15) Uani 1 1 d . . .
H14 H 0.4980 0.5519 0.3265 0.033 Uiso 1 1 calc R . .
C15 C 0.4374(2) 0.5502(3) 0.3725(3) 0.0269(14) Uani 1 1 d . . .
H15A H 0.4071 0.5378 0.3600 0.032 Uiso 1 1 calc R . .
H15B H 0.4550 0.5131 0.3783 0.032 Uiso 1 1 calc R . .
C16 C 0.5420(2) 0.6009(3) 0.4185(2) 0.0279(14) Uani 1 1 d . . .
H16A H 0.5713 0.6175 0.4307 0.034 Uiso 1 1 calc R . .
H16B H 0.5440 0.5566 0.4154 0.034 Uiso 1 1 calc R . .
C21 C 0.4166(2) 0.6051(3) 0.4324(2) 0.0259(14) Uani 1 1 d . . .
C22 C 0.5364(2) 0.6569(3) 0.4892(3) 0.0281(15) Uani 1 1 d . . .
C23 C 0.4883(2) 0.5781(3) 0.4597(2) 0.0245(14) Uani 1 1 d . . .
H23 H 0.4974 0.5353 0.4680 0.029 Uiso 1 1 calc R . .
C24 C 0.4798(2) 0.6089(3) 0.5021(3) 0.0264(14) Uani 1 1 d . . .
H24 H 0.4849 0.5807 0.5304 0.032 Uiso 1 1 calc R . .
C25 C 0.41096(19) 0.6494(3) 0.5071(2) 0.0225(13) Uani 1 1 d . . .
H25A H 0.4240 0.6346 0.5415 0.027 Uiso 1 1 calc R . .
H25B H 0.3816 0.6330 0.4926 0.027 Uiso 1 1 calc R . .
C26 C 0.5139(2) 0.7048(3) 0.5520(2) 0.0266(14) Uani 1 1 d . . .
H26A H 0.5103 0.6857 0.5808 0.032 Uiso 1 1 calc R . .
H26B H 0.5428 0.7228 0.5635 0.032 Uiso 1 1 calc R . .
C31 C 0.3767(2) 0.7487(3) 0.4767(3) 0.0292(15) Uani 1 1 d . . .
C32 C 0.4944(2) 0.8093(3) 0.5252(2) 0.0300(15) Uani 1 1 d . . .
C33 C 0.4430(2) 0.7520(3) 0.5420(2) 0.0257(14) Uani 1 1 d . . .
H33 H 0.4477 0.7429 0.5771 0.031 Uiso 1 1 calc R . .
C34 C 0.4252(2) 0.8171(3) 0.5269(2) 0.0247(14) Uani 1 1 d . . .
H34 H 0.4198 0.8377 0.5544 0.030 Uiso 1 1 calc R . .
C35 C 0.3542(2) 0.8550(3) 0.4670(2) 0.0263(14) Uani 1 1 d . . .
H35A H 0.3524 0.8772 0.4955 0.032 Uiso 1 1 calc R . .
H35B H 0.3261 0.8358 0.4492 0.032 Uiso 1 1 calc R . .
C36 C 0.4621(2) 0.9110(3) 0.5138(3) 0.0281(15) Uani 1 1 d . . .
H36A H 0.4923 0.9227 0.5218 0.034 Uiso 1 1 calc R . .
H36B H 0.4529 0.9292 0.5390 0.034 Uiso 1 1 calc R . .
C41 C 0.3362(2) 0.9058(3) 0.3866(3) 0.0268(14) Uani 1 1 d . . .
C42 C 0.45354(19) 0.9663(3) 0.4369(3) 0.0252(14) Uani 1 1 d . . .
C43 C 0.39094(19) 0.9507(3) 0.4521(3) 0.0254(14) Uani 1 1 d . . .
H43 H 0.3855 0.9719 0.4793 0.030 Uiso 1 1 calc R . .
C44 C 0.38000(18) 0.9900(3) 0.4063(3) 0.0252(14) Uani 1 1 d . . .
H44 H 0.3693 1.0306 0.4113 0.030 Uiso 1 1 calc R . .
C45 C 0.32583(19) 0.9788(3) 0.3181(3) 0.0260(14) Uani 1 1 d . . .
H45A H 0.2969 0.9610 0.3034 0.031 Uiso 1 1 calc R . .
H45B H 0.3226 1.0231 0.3192 0.031 Uiso 1 1 calc R . .
C46 C 0.4282(2) 1.0359(3) 0.3654(3) 0.0277(14) Uani 1 1 d . . .
H46A H 0.4582 1.0499 0.3799 0.033 Uiso 1 1 calc R . .
H46B H 0.4096 1.0716 0.3613 0.033 Uiso 1 1 calc R . .
C51 C 0.33699(19) 0.9194(3) 0.2528(2) 0.0227(13) Uani 1 1 d . . .
C52 C 0.4528(2) 0.9895(3) 0.3031(2) 0.0249(14) Uani 1 1 d . . .
C53 C 0.3788(2) 1.0056(3) 0.2776(2) 0.0256(14) Uani 1 1 d . . .
H53 H 0.3657 1.0462 0.2671 0.031 Uiso 1 1 calc R . .
C54 C 0.38886(18) 0.9741(3) 0.2358(3) 0.0255(14) Uani 1 1 d . . .
H54 H 0.3824 1.0007 0.2063 0.031 Uiso 1 1 calc R . .
C55 C 0.3554(2) 0.8789(3) 0.1852(3) 0.0264(14) Uani 1 1 d . . .
H55A H 0.3261 0.8624 0.1736 0.032 Uiso 1 1 calc R . .
H55B H 0.3587 0.9005 0.1572 0.032 Uiso 1 1 calc R . .
C56 C 0.4588(2) 0.9345(3) 0.2336(2) 0.0239(13) Uani 1 1 d . . .
H56A H 0.4886 0.9490 0.2487 0.029 Uiso 1 1 calc R . .
H56B H 0.4471 0.9482 0.1989 0.029 Uiso 1 1 calc R . .
C61 C 0.3749(2) 0.7736(3) 0.2106(2) 0.0252(14) Uani 1 1 d . . .
C62 C 0.49300(19) 0.8345(3) 0.2637(2) 0.0250(13) Uani 1 1 d . . .
C63 C 0.42767(18) 0.8324(3) 0.1970(2) 0.0230(13) Uani 1 1 d . . .
H63 H 0.4262 0.8435 0.1633 0.028 Uiso 1 1 calc R . .
C64 C 0.4443(2) 0.7668(3) 0.2112(3) 0.0256(14) Uani 1 1 d . . .
H64 H 0.4493 0.7460 0.1835 0.031 Uiso 1 1 calc R . .
C65 C 0.4056(2) 0.6727(3) 0.2230(3) 0.0268(14) Uani 1 1 d . . .
H65A H 0.4137 0.6551 0.1967 0.032 Uiso 1 1 calc R . .
H65B H 0.3752 0.6630 0.2153 0.032 Uiso 1 1 calc R . .
C66 C 0.5150(2) 0.7279(3) 0.2733(3) 0.0272(14) Uani 1 1 d . . .
H66A H 0.5431 0.7462 0.2924 0.033 Uiso 1 1 calc R . .
H66B H 0.5178 0.7052 0.2455 0.033 Uiso 1 1 calc R . .
C71 C 0.1233(2) 0.7198(3) 0.3759(3) 0.0328(16) Uani 1 1 d . . .
C72 C 0.0074(2) 0.6576(3) 0.3371(3) 0.0386(18) Uani 1 1 d . . .
C73 C 0.0550(2) 0.7366(4) 0.3733(3) 0.048(2) Uani 1 1 d . . .
H73 H 0.0504 0.7677 0.3956 0.058 Uiso 1 1 calc R . .
C74 C 0.0727(2) 0.6770(4) 0.4016(3) 0.044(2) Uani 1 1 d . . .
H74 H 0.0727 0.6784 0.4358 0.053 Uiso 1 1 calc R . .
C75 C 0.1456(2) 0.6288(4) 0.4252(3) 0.0394(18) Uani 1 1 d . . .
H75A H 0.1430 0.6172 0.4566 0.047 Uiso 1 1 calc R . .
H75B H 0.1747 0.6451 0.4332 0.047 Uiso 1 1 calc R . .
C76 C 0.0423(3) 0.5702(4) 0.3856(3) 0.045(2) Uani 1 1 d . . .
H76A H 0.0126 0.5551 0.3713 0.054 Uiso 1 1 calc R . .
H76B H 0.0518 0.5679 0.4220 0.054 Uiso 1 1 calc R . .
C81 C 0.1683(2) 0.5609(3) 0.3739(3) 0.0312(15) Uani 1 1 d . . .
C82 C 0.0540(2) 0.4903(3) 0.3324(3) 0.0413(19) Uani 1 1 d . . .
C83 C 0.1144(2) 0.5239(4) 0.3971(3) 0.043(2) Uani 1 1 d . . .
H83 H 0.1206 0.5116 0.4320 0.052 Uiso 1 1 calc R . .
C84 C 0.1274(2) 0.4749(4) 0.3694(3) 0.0398(18) Uani 1 1 d . . .
H84 H 0.1389 0.4385 0.3905 0.048 Uiso 1 1 calc R . .
C85 C 0.1880(2) 0.4709(3) 0.3363(3) 0.0410(19) Uani 1 1 d . . .
H85A H 0.2143 0.4950 0.3431 0.049 Uiso 1 1 calc R . .
H85B H 0.1964 0.4325 0.3547 0.049 Uiso 1 1 calc R . .
C86 C 0.0821(2) 0.4074(3) 0.2979(3) 0.048(2) Uani 1 1 d . . .
H86A H 0.0515 0.3964 0.2838 0.057 Uiso 1 1 calc R . .
H86B H 0.0978 0.3738 0.3195 0.057 Uiso 1 1 calc R . .
C91 C 0.1883(2) 0.4758(3) 0.2529(3) 0.0298(15) Uani 1 1 d . . .
C92 C 0.0720(2) 0.4094(3) 0.2090(3) 0.0368(18) Uani 1 1 d . . .
C93 C 0.1420(2) 0.4054(3) 0.2656(3) 0.0388(18) Uani 1 1 d . . .
H93 H 0.1538 0.3688 0.2861 0.047 Uiso 1 1 calc R . .
C94 C 0.1417(2) 0.3978(3) 0.2128(3) 0.0375(18) Uani 1 1 d . . .
H94 H 0.1518 0.3567 0.2082 0.045 Uiso 1 1 calc R . .
C95 C 0.1800(2) 0.4545(3) 0.1666(3) 0.0369(18) Uani 1 1 d . . .
H95A H 0.2085 0.4735 0.1767 0.044 Uiso 1 1 calc R . .
H95B H 0.1813 0.4153 0.1511 0.044 Uiso 1 1 calc R . .
C96 C 0.0802(2) 0.3952(3) 0.1303(3) 0.0400(18) Uani 1 1 d . . .
H96A H 0.0510 0.3784 0.1209 0.048 Uiso 1 1 calc R . .
H96B H 0.0980 0.3642 0.1229 0.048 Uiso 1 1 calc R . .
C101 C 0.1569(2) 0.5526(3) 0.1268(3) 0.0334(17) Uani 1 1 d . . .
C102 C 0.0425(2) 0.4818(3) 0.0798(3) 0.0313(15) Uani 1 1 d . . .
C103 C 0.1139(2) 0.4709(3) 0.0895(3) 0.041(2) Uani 1 1 d . . .
H103 H 0.1231 0.4412 0.0697 0.049 Uiso 1 1 calc R . .
C104 C 0.0953(2) 0.5285(3) 0.0590(3) 0.0365(17) Uani 1 1 d . . .
H104 H 0.0951 0.5256 0.0248 0.044 Uiso 1 1 calc R . .
C105 C 0.1233(3) 0.6377(4) 0.0717(3) 0.043(2) Uani 1 1 d . . .
H10A H 0.1117 0.6387 0.0352 0.052 Uiso 1 1 calc R . .
H10B H 0.1528 0.6535 0.0835 0.052 Uiso 1 1 calc R . .
C106 C 0.0210(2) 0.5783(3) 0.0363(3) 0.0347(16) Uani 1 1 d . . .
H10C H -0.0080 0.5616 0.0282 0.042 Uiso 1 1 calc R . .
H10D H 0.0235 0.5904 0.0049 0.042 Uiso 1 1 calc R . .
C111 C 0.1133(2) 0.7155(3) 0.1276(2) 0.0299(15) Uani 1 1 d . . .
C112 C -0.0009(2) 0.6450(3) 0.0905(3) 0.0322(16) Uani 1 1 d . . .
C113 C 0.0515(2) 0.6837(3) 0.0636(3) 0.0339(16) Uani 1 1 d . . .
H113 H 0.0440 0.6970 0.0287 0.041 Uiso 1 1 calc R . .
C114 C 0.0392(2) 0.7316(3) 0.0943(3) 0.0363(17) Uani 1 1 d . . .
H114 H 0.0266 0.7682 0.0741 0.044 Uiso 1 1 calc R . .
C115 C 0.0861(2) 0.8008(3) 0.1638(3) 0.0381(18) Uani 1 1 d . . .
H11A H 0.1168 0.8114 0.1782 0.046 Uiso 1 1 calc R . .
H11B H 0.0709 0.8342 0.1419 0.046 Uiso 1 1 calc R . .
C116 C -0.0198(2) 0.7373(3) 0.1277(3) 0.0388(18) Uani 1 1 d . . .
H11C H -0.0283 0.7745 0.1077 0.047 Uiso 1 1 calc R . .
H11D H -0.0459 0.7133 0.1219 0.047 Uiso 1 1 calc R . .
C121 C 0.0972(2) 0.8009(3) 0.2510(3) 0.0381(17) Uani 1 1 d . . .
C122 C -0.0178(2) 0.7336(3) 0.2118(3) 0.0391(18) Uani 1 1 d . . .
C123 C 0.0263(2) 0.8054(3) 0.1961(4) 0.046(2) Uani 1 1 d . . .
H123 H 0.0144 0.8421 0.1756 0.055 Uiso 1 1 calc R . .
C124 C 0.0276(2) 0.8130(3) 0.2488(3) 0.0396(18) Uani 1 1 d . . .
H124 H 0.0159 0.8532 0.2529 0.048 Uiso 1 1 calc R . .
C125 C 0.0900(2) 0.8126(3) 0.3319(3) 0.0421(19) Uani 1 1 d . . .
H12A H 0.0743 0.8437 0.3425 0.051 Uiso 1 1 calc R . .
H12B H 0.1202 0.8255 0.3429 0.051 Uiso 1 1 calc R . .
C126 C -0.0115(2) 0.7579(4) 0.2968(3) 0.046(2) Uani 1 1 d . . .
H12C H -0.0409 0.7415 0.2849 0.055 Uiso 1 1 calc R . .
H12D H -0.0123 0.7984 0.3109 0.055 Uiso 1 1 calc R . .
C131 C 0.3026(2) 0.3494(3) 0.8625(2) 0.0244(14) Uani 1 1 d . . .
C132 C 0.2301(2) 0.2132(3) 0.8567(3) 0.0308(15) Uani 1 1 d . . .
C133 C 0.2497(2) 0.3111(3) 0.8876(2) 0.0263(14) Uani 1 1 d . . .
H133 H 0.2451 0.3330 0.9151 0.032 Uiso 1 1 calc R . .
C134 C 0.2895(2) 0.2694(3) 0.9068(3) 0.0273(14) Uani 1 1 d . . .
H134 H 0.2995 0.2614 0.9430 0.033 Uiso 1 1 calc R . .
C135 C 0.3652(2) 0.2870(3) 0.9111(3) 0.0294(15) Uani 1 1 d . . .
H13A H 0.3742 0.2707 0.9449 0.035 Uiso 1 1 calc R . .
H13B H 0.3820 0.3240 0.9125 0.035 Uiso 1 1 calc R . .
C136 C 0.2982(2) 0.1596(3) 0.8870(3) 0.0297(15) Uani 1 1 d . . .
H13C H 0.2781 0.1252 0.8767 0.036 Uiso 1 1 calc R . .
H13D H 0.3145 0.1562 0.9229 0.036 Uiso 1 1 calc R . .
C141 C 0.3937(2) 0.2585(3) 0.8471(2) 0.0276(14) Uani 1 1 d . . .
C142 C 0.3211(2) 0.1194(3) 0.8216(3) 0.0285(15) Uani 1 1 d . . .
C143 C 0.3706(2) 0.1777(3) 0.8826(3) 0.0288(15) Uani 1 1 d . . .
H143 H 0.3859 0.1625 0.9169 0.035 Uiso 1 1 calc R . .
C144 C 0.3907(2) 0.1528(3) 0.8468(3) 0.0284(15) Uani 1 1 d . . .
H144 H 0.4160 0.1267 0.8645 0.034 Uiso 1 1 calc R . .
C145 C 0.4247(2) 0.2091(3) 0.7934(3) 0.0318(16) Uani 1 1 d . . .
H14A H 0.4397 0.2482 0.7967 0.038 Uiso 1 1 calc R . .
H14B H 0.4465 0.1767 0.8020 0.038 Uiso 1 1 calc R . .
C146 C 0.3615(2) 0.0792(3) 0.7731(3) 0.0299(15) Uani 1 1 d . . .
H14C H 0.3908 0.0624 0.7856 0.036 Uiso 1 1 calc R . .
H14D H 0.3413 0.0450 0.7670 0.036 Uiso 1 1 calc R . .
C151 C 0.3765(2) 0.2491(3) 0.7122(2) 0.0250(14) Uani 1 1 d . . .
C152 C 0.3187(2) 0.0989(3) 0.6847(3) 0.0355(17) Uani 1 1 d . . .
C153 C 0.3866(2) 0.1440(3) 0.7175(3) 0.0330(16) Uani 1 1 d . . .
H153 H 0.4127 0.1194 0.7229 0.040 Uiso 1 1 calc R . .
C154 C 0.3635(2) 0.1633(3) 0.6631(3) 0.0345(16) Uani 1 1 d . . .
H154 H 0.3816 0.1554 0.6435 0.041 Uiso 1 1 calc R . .
C155 C 0.3439(2) 0.2682(4) 0.6238(3) 0.0380(17) Uani 1 1 d . . .
H15C H 0.3567 0.3082 0.6354 0.046 Uiso 1 1 calc R . .
H15D H 0.3561 0.2529 0.6001 0.046 Uiso 1 1 calc R . .
C156 C 0.2945(2) 0.1267(3) 0.5968(3) 0.0378(17) Uani 1 1 d . . .
H15E H 0.3097 0.1269 0.5738 0.045 Uiso 1 1 calc R . .
H15F H 0.2780 0.0887 0.5913 0.045 Uiso 1 1 calc R . .
C161 C 0.2773(2) 0.3281(3) 0.5980(2) 0.0309(15) Uani 1 1 d . . .
C162 C 0.2239(2) 0.1709(3) 0.5807(3) 0.0364(17) Uani 1 1 d . . .
C163 C 0.2722(2) 0.2319(3) 0.5634(3) 0.0323(16) Uani 1 1 d . . .
H163 H 0.2830 0.2246 0.5365 0.039 Uiso 1 1 calc R . .
C164 C 0.2278(2) 0.2617(3) 0.5432(3) 0.0336(16) Uani 1 1 d . . .
H164 H 0.2157 0.2637 0.5064 0.040 Uiso 1 1 calc R . .
C165 C 0.2057(2) 0.3710(3) 0.5510(3) 0.0344(16) Uani 1 1 d . . .
H16C H 0.1879 0.3669 0.5155 0.041 Uiso 1 1 calc R . .
H16D H 0.2212 0.4098 0.5557 0.041 Uiso 1 1 calc R . .
C166 C 0.1584(2) 0.2298(3) 0.5487(3) 0.0344(16) Uani 1 1 d . . .
H16E H 0.1462 0.1903 0.5521 0.041 Uiso 1 1 calc R . .
H16F H 0.1453 0.2420 0.5136 0.041 Uiso 1 1 calc R . .
C171 C 0.1814(2) 0.4154(3) 0.6133(3) 0.0335(16) Uani 1 1 d . . .
C172 C 0.1389(2) 0.2588(3) 0.6187(3) 0.0281(15) Uani 1 1 d . . .
C173 C 0.1388(2) 0.3368(3) 0.5652(3) 0.0326(15) Uani 1 1 d . . .
H173 H 0.1196 0.3425 0.5299 0.039 Uiso 1 1 calc R . .
C174 C 0.1189(2) 0.3607(3) 0.6018(3) 0.0289(15) Uani 1 1 d . . .
H174 H 0.0887 0.3742 0.5846 0.035 Uiso 1 1 calc R . .
C175 C 0.1423(2) 0.4460(3) 0.6651(3) 0.0346(16) Uani 1 1 d . . .
H17A H 0.1120 0.4575 0.6552 0.042 Uiso 1 1 calc R . .
H17B H 0.1589 0.4836 0.6680 0.042 Uiso 1 1 calc R . .
C176 C 0.0982(2) 0.3028(3) 0.6650(2) 0.0290(14) Uani 1 1 d . . .
H17C H 0.0723 0.3284 0.6518 0.035 Uiso 1 1 calc R . .
H17D H 0.0888 0.2605 0.6645 0.035 Uiso 1 1 calc R . .
C181 C 0.1963(2) 0.4244(3) 0.7464(3) 0.0309(16) Uani 1 1 d . . .
C182 C 0.13321(19) 0.2802(3) 0.7537(3) 0.0267(14) Uani 1 1 d . . .
C183 C 0.1294(2) 0.3830(3) 0.7325(3) 0.0260(14) Uani 1 1 d . . .
H183 H 0.1019 0.4041 0.7273 0.031 Uiso 1 1 calc R . .
C184 C 0.1572(2) 0.3758(3) 0.7872(3) 0.0284(15) Uani 1 1 d . . .
H184 H 0.1466 0.4011 0.8084 0.034 Uiso 1 1 calc R . .
C185 C 0.2353(2) 0.4064(3) 0.8357(3) 0.0302(15) Uani 1 1 d . . .
H18A H 0.2545 0.4371 0.8304 0.036 Uiso 1 1 calc R . .
H18B H 0.2245 0.4225 0.8603 0.036 Uiso 1 1 calc R . .
C186 C 0.1704(2) 0.2842(3) 0.8443(3) 0.0299(15) Uani 1 1 d . . .
H18C H 0.1654 0.3120 0.8680 0.036 Uiso 1 1 calc R . .
H18D H 0.1539 0.2469 0.8432 0.036 Uiso 1 1 calc R . .
O1M O 0.64575(15) 0.8350(2) 0.4696(2) 0.0433(13) Uani 1 1 d . . .
O2M O 0.57066(16) 0.9241(2) 0.50613(19) 0.0380(12) Uani 1 1 d . . .
O3M O 0.2935(2) 0.2519(3) 0.7719(2) 0.0566(16) Uani 1 1 d . . .
O4M O 0.29450(17) 0.4143(2) 0.7156(2) 0.0395(12) Uani 1 1 d . . .
O5M O -0.05160(18) 0.4321(3) 0.1303(3) 0.0629(18) Uani 1 1 d . . .
O11M O 0.29098(13) 0.70715(19) 0.25819(16) 0.0249(9) Uani 1 1 d . . .
H11M H 0.3094 0.7103 0.2384 0.030 Uiso 1 1 calc R . .
O12M O 0.28862(14) 0.6277(2) 0.40228(18) 0.0337(11) Uani 1 1 d . . .
H12M H 0.2983 0.6088 0.4337 0.040 Uiso 1 1 calc R . .
O13M O 0.31569(15) 0.5234(2) 0.34003(19) 0.0347(11) Uani 1 1 d . . .
O21M O 0.28793(13) 0.72956(18) 0.35084(16) 0.0226(9) Uani 1 1 d . . .
H21M H 0.3062 0.7446 0.3844 0.027 Uiso 1 1 calc R . .
O22M O 0.23518(15) 0.7909(2) 0.18999(17) 0.0295(10) Uani 1 1 d . . .
H22M H 0.2290 0.8151 0.1614 0.035 Uiso 1 1 calc R . .
O31M O 0.24168(13) 0.62918(18) 0.29706(16) 0.0233(9) Uani 1 1 d . . .
H31M H 0.2322 0.5866 0.2978 0.028 Uiso 1 1 calc R . .
O32M O 0.21989(14) 0.81437(19) 0.34792(17) 0.0290(10) Uani 1 1 d . . .
H32M H 0.2080 0.8458 0.3608 0.035 Uiso 1 1 calc R . .
O33M O 0.24268(17) 0.7225(2) 0.4398(2) 0.0427(13) Uani 1 1 d . . .
O41M O 0.21134(13) 0.74415(19) 0.26692(16) 0.0230(9) Uani 1 1 d . . .
H41M H 0.1846 0.7685 0.2523 0.028 Uiso 1 1 calc R . .
O42M O 0.27946(15) 0.5820(2) 0.23649(18) 0.0300(10) Uani 1 1 d . . .
H42M H 0.2849 0.5470 0.2211 0.036 Uiso 1 1 calc R . .
O43M O 0.24174(16) 0.6737(2) 0.13762(19) 0.0364(12) Uani 1 1 d . . .
O11N O 0.53042(15) 0.5662(2) 0.6792(2) 0.0388(12) Uani 1 1 d . . .
O12N O 0.48699(16) 0.6369(2) 0.63770(19) 0.0359(11) Uani 1 1 d . . .
O13N O 0.48181(16) 0.5468(2) 0.6070(2) 0.0380(12) Uani 1 1 d . . .
O21N O 0.4004(3) 0.4848(4) 0.5002(3) 0.101(3) Uani 1 1 d . . .
O22N O 0.4249(3) 0.4531(3) 0.4420(3) 0.080(2) Uani 1 1 d . . .
O23N O 0.3585(2) 0.4567(3) 0.4267(2) 0.066(2) Uani 1 1 d . . .
O31N O 0.3877(2) 0.7615(3) 0.6079(3) 0.072(2) Uani 1 1 d . . .
O32N O 0.3296(3) 0.7850(4) 0.5524(3) 0.100(3) Uani 1 1 d . . .
O33N O 0.3684(2) 0.8540(3) 0.5961(3) 0.079(2) Uani 1 1 d . . .
O41N O 0.0687(3) 0.3435(4) 0.0166(3) 0.082(2) Uani 1 1 d . . .
O42N O 0.0384(3) 0.2786(3) 0.0499(3) 0.084(2) Uani 1 1 d . . .
O43N O 0.0572(2) 0.2504(3) -0.0082(3) 0.0677(19) Uani 1 1 d . . .
O51N O 0.3091(2) 1.0834(3) 0.4507(2) 0.0657(18) Uani 1 1 d . . .
O52N O 0.2964(2) 0.9898(3) 0.4368(3) 0.076(2) Uani 1 1 d . . .
O53N O 0.2506(3) 1.0411(3) 0.4523(3) 0.080(2) Uani 1 1 d . . .
O61N O 0.2561(2) 0.1769(3) 0.9656(2) 0.0562(16) Uani 1 1 d . . .
O62N O 0.2518(2) 0.0793(3) 0.9750(3) 0.078(2) Uani 1 1 d . . .
O63N O 0.1945(3) 0.1324(4) 0.9358(3) 0.080(2) Uani 1 1 d . . .
O71N O -0.0949(3) 0.8907(4) 0.0612(3) 0.088(3) Uani 1 1 d . . .
O72N O -0.0243(3) 0.8867(4) 0.0946(3) 0.085(2) Uani 1 1 d . . .
O73N O -0.0530(3) 0.9509(4) 0.0419(3) 0.088(2) Uani 1 1 d . . .
N1N N 0.49990(18) 0.5831(3) 0.6420(2) 0.0299(13) Uani 1 1 d . . .
N2N N 0.3968(3) 0.4652(3) 0.4556(3) 0.058(2) Uani 1 1 d . . .
N3N N 0.3629(2) 0.7977(3) 0.5900(3) 0.0499(18) Uani 1 1 d . . .
N4N N 0.0549(3) 0.2918(4) 0.0184(3) 0.067(2) Uani 1 1 d . . .
N5N N 0.2867(3) 1.0369(3) 0.4481(3) 0.0510(18) Uani 1 1 d . . .
N6N N 0.2363(3) 0.1320(4) 0.9599(4) 0.070(2) Uani 1 1 d . . .
N7N N -0.0607(4) 0.9070(4) 0.0645(3) 0.069(2) Uani 1 1 d . . .
O11S O 0.37833(13) 0.71175(19) 0.35756(18) 0.0279(10) Uani 1 1 d . . .
O12S O 0.35557(13) 0.8021(2) 0.32361(18) 0.0298(10) Uani 1 1 d . . .
O21S O 0.22549(13) 0.8910(2) 0.25971(19) 0.0316(11) Uani 1 1 d . . .
O22S O 0.17531(15) 0.8820(2) 0.18480(19) 0.0358(11) Uani 1 1 d . . .
O31S O 0.14804(14) 0.6616(2) 0.28766(17) 0.0304(10) Uani 1 1 d . . .
O32S O 0.15270(14) 0.6292(2) 0.21713(16) 0.0274(10) Uani 1 1 d . . .
O41S O 0.72584(19) 1.0757(3) 0.3919(2) 0.0516(15) Uani 1 1 d . . .
O42S O 0.67301(19) 1.0758(3) 0.3151(2) 0.0495(14) Uani 1 1 d . . .
N15S N 0.51249(15) 0.8322(2) 0.4016(2) 0.0233(11) Uani 1 1 d . . .
N25S N 0.09827(19) 0.9786(3) 0.2823(3) 0.0428(17) Uani 1 1 d . . .
N35S N 0.00970(17) 0.5567(2) 0.2058(2) 0.0278(12) Uani 1 1 d . . .
N45S N 0.6036(2) 0.9533(3) 0.4035(3) 0.0447(16) Uani 1 1 d . . .
C11S C 0.3837(2) 0.7652(3) 0.3473(3) 0.0275(15) Uani 1 1 d . . .
C12S C 0.42942(19) 0.7891(3) 0.3667(2) 0.0247(14) Uani 1 1 d . . .
C13S C 0.4614(2) 0.7553(3) 0.4003(3) 0.0296(15) Uani 1 1 d . . .
H13S H 0.4553 0.7177 0.4117 0.036 Uiso 1 1 calc R . .
C14S C 0.5031(2) 0.7778(3) 0.4171(3) 0.0282(15) Uani 1 1 d . . .
H14S H 0.5256 0.7547 0.4399 0.034 Uiso 1 1 calc R . .
C16S C 0.48007(19) 0.8626(3) 0.3685(2) 0.0235(13) Uani 1 1 d . . .
H16S H 0.4863 0.8996 0.3562 0.028 Uiso 1 1 calc R . .
C17S C 0.4383(2) 0.8436(3) 0.3512(3) 0.0310(15) Uani 1 1 d . . .
H17S H 0.4162 0.8678 0.3290 0.037 Uiso 1 1 calc R . .
C21S C 0.1883(2) 0.8989(3) 0.2282(3) 0.0249(14) Uani 1 1 d . . .
C22S C 0.1571(2) 0.9304(3) 0.2463(3) 0.0278(15) Uani 1 1 d . . .
C23S C 0.1693(2) 0.9470(3) 0.2945(3) 0.0299(15) Uani 1 1 d . . .
H23S H 0.1982 0.9424 0.3163 0.036 Uiso 1 1 calc R . .
C24S C 0.1395(2) 0.9708(3) 0.3119(3) 0.0404(18) Uani 1 1 d . . .
H24S H 0.1485 0.9818 0.3456 0.048 Uiso 1 1 calc R . .
C26S C 0.0872(2) 0.9633(3) 0.2354(4) 0.042(2) Uani 1 1 d . . .
H26S H 0.0584 0.9695 0.2140 0.050 Uiso 1 1 calc R . .
C27S C 0.11541(19) 0.9383(3) 0.2152(3) 0.0279(15) Uani 1 1 d . . .
H27S H 0.1059 0.9274 0.1814 0.033 Uiso 1 1 calc R . .
C31S C 0.13431(19) 0.6353(3) 0.2473(2) 0.0231(13) Uani 1 1 d . . .
C32S C 0.09082(19) 0.6081(3) 0.2320(2) 0.0235(13) Uani 1 1 d . . .
C33S C 0.0652(2) 0.6204(3) 0.2596(3) 0.0321(16) Uani 1 1 d . . .
H33S H 0.0751 0.6461 0.2876 0.039 Uiso 1 1 calc R . .
C34S C 0.0250(2) 0.5935(3) 0.2440(3) 0.0336(16) Uani 1 1 d . . .
H34S H 0.0074 0.6022 0.2621 0.040 Uiso 1 1 calc R . .
C36S C 0.03441(19) 0.5454(3) 0.1802(3) 0.0251(14) Uani 1 1 d . . .
H36S H 0.0238 0.5190 0.1526 0.030 Uiso 1 1 calc R . .
C37S C 0.07491(19) 0.5703(3) 0.1919(2) 0.0228(13) Uani 1 1 d . . .
H37S H 0.0913 0.5613 0.1725 0.027 Uiso 1 1 calc R . .
C41S C 0.6873(2) 1.0633(4) 0.3580(3) 0.0430(19) Uani 1 1 d . . .
C42S C 0.6573(3) 1.0262(3) 0.3741(3) 0.0417(19) Uani 1 1 d . . .
C43S C 0.6190(3) 1.0058(4) 0.3406(3) 0.0445(19) Uani 1 1 d . . .
H43S H 0.6099 1.0168 0.3069 0.053 Uiso 1 1 calc R . .
C44S C 0.5933(3) 0.9685(4) 0.3569(3) 0.051(2) Uani 1 1 d . . .
H44S H 0.5673 0.9535 0.3332 0.062 Uiso 1 1 calc R . .
C46S C 0.6406(2) 0.9766(4) 0.4377(3) 0.0449(19) Uani 1 1 d . . .
H46S H 0.6482 0.9675 0.4716 0.054 Uiso 1 1 calc R . .
C47S C 0.66856(4) 1.01510(5) 0.42265(4) 0.0436(19) Uani 1 1 d . . .
H47S H 0.6939 1.0318 0.4463 0.052 Uiso 1 1 calc R . .
O1W O 0.26185(4) 0.85918(5) 0.52325(4) 0.0531(15) Uani 1 1 d R . .
O2W O 0.49355(4) 0.31068(5) 0.86035(4) 0.0532(15) Uani 1 1 d R . .
O3W O 0.25065(4) 0.55888(5) 0.65605(4) 0.0483(14) Uani 1 1 d R . .
O4W O 0.43655(4) 0.39898(5) 0.73996(4) 0.0667(19) Uani 1 1 d R . .
O5W O 0.23755(4) 0.89298(5) 0.42735(4) 0.0551(15) Uani 1 1 d R . .
O6W O 0.30085(4) 0.50188(5) 0.61515(4) 0.0589(16) Uani 1 1 d R . .
O7W O 0.64255(4) 0.71568(5) 0.48545(4) 0.0381(12) Uani 1 1 d R . .
O8W O 0.18995(4) 0.78628(5) 0.48095(4) 0.0553(15) Uani 1 1 d R . .
O9W O 0.20115(4) 0.00338(5) 0.56395(4) 0.0574(16) Uani 1 1 d R . .
O10W O -0.10105(4) 0.60568(5) 0.14695(4) 0.0569(16) Uani 1 1 d R . .
O11W O 0.40185(4) 0.54938(5) 0.60825(4) 0.0619(17) Uani 1 1 d R . .
O12W O -0.00985(4) 0.17818(5) 0.04275(4) 0.0691(19) Uani 1 1 d R . .
O13W O -0.02955(4) 0.33988(5) 0.06315(4) 0.0698(19) Uani 1 1 d R . .
O14W O 0.11150(4) 0.91817(5) 0.09060(4) 0.0678(18) Uani 1 1 d R . .
O15W O 0.04235(4) 0.97348(5) 0.09995(4) 0.077(2) Uani 1 1 d R . .
O16W O 0.24065(4) 0.18318(5) 0.69705(4) 0.0663(18) Uani 1 1 d R . .
O17W O 0.21175(4) 1.14668(5) 0.47125(4) 0.078(2) Uani 1 1 d R . .
O18W O 0.26445(4) 0.78378(5) 0.10915(4) 0.0657(18) Uani 1 1 d R . .
O19W O -0.08460(4) 0.51307(5) 0.05650(4) 0.076(2) Uani 1 1 d R . .
O20W O 0.12730(4) 0.21667(5) 0.92050(4) 0.078(2) Uani 1 1 d R . .
O21W O 0.31840(4) 0.56427(5) 0.54570(4) 0.0709(19) Uani 1 1 d R . .
O22W O 0.29340(4) 0.52197(5) 0.44720(4) 0.080(2) Uani 1 1 d R . .
O23W O -0.12330(4) 0.65997(5) 0.05610(4) 0.079(2) Uani 1 1 d R . .
O24W O 0.39830(4) 0.43327(5) 0.64021(4) 0.078(2) Uani 1 1 d R . .
O25W O -0.08280(4) 0.19027(5) -0.03760(4) 0.073(2) Uani 1 1 d R . .
O26W O 0.02240(4) 0.06747(5) 0.03370(4) 0.087(2) Uani 1 1 d R . .
O27W O 0.28891(4) 0.68601(5) 0.53601(4) 0.069(4) Uani 0.50 1 d PR . .
O28W O 0.17170(4) -0.01303(5) 0.46290(4) 0.083(2) Uani 1 1 d R . .
O29W O 0.20140(4) 0.52037(5) 0.49550(4) 0.090(2) Uani 1 1 d R . .
O30W O 0.54100(4) 0.40257(5) 0.84840(4) 0.096(3) Uani 1 1 d R . .
O31W O 0.30741(4) 0.67221(5) 0.51681(4) 0.077(4) Uani 0.50 1 d PR . .
O32W O 0.12810(4) 0.87447(5) 0.44610(4) 0.094(3) Uani 1 1 d R . .
O33W O 0.22070(4) 0.88237(5) 0.06330(4) 0.092(2) Uani 1 1 d R . .
O34W O 0.16070(4) 0.70147(5) 0.52790(4) 0.080(2) Uani 1 1 d R . .
O35W O 0.13310(4) 0.50477(5) 0.52391(4) 0.095(3) Uani 1 1 d R . .
O36W O 0.65980(4) 0.59437(5) 0.46390(4) 0.078(2) Uani 1 1 d R . .

loop_
_atom_site_aniso_label
_atom_site_aniso_U_11
_atom_site_aniso_U_22
_atom_site_aniso_U_33
_atom_site_aniso_U_23
_atom_site_aniso_U_13
_atom_site_aniso_U_12
La1 0.01745(17) 0.01805(17) 0.0324(2) 0.00098(15) 0.01117(15) -0.00164(14)
La2 0.01711(17) 0.01777(17) 0.0323(2) -0.00010(16) 0.01027(15) -0.00189(14)
La3 0.01847(17) 0.02279(18) 0.02650(19) -0.00168(15) 0.01076(15) -0.00343(14)
La4 0.02018(17) 0.02243(18) 0.02737(19) -0.00169(15) 0.01228(15) -0.00266(14)
Ag1 0.0296(3) 0.0474(3) 0.0449(3) -0.0054(3) 0.0183(3) -0.0141(2)
Ag2 0.0367(3) 0.0383(3) 0.0716(4) -0.0101(3) 0.0307(3) -0.0111(3)
Ag3 0.0390(3) 0.0323(3) 0.0393(3) 0.0009(2) 0.0165(3) 0.0024(2)
O11 0.019(2) 0.026(2) 0.045(3) 0.003(2) 0.017(2) 0.0027(18)
O12 0.023(2) 0.024(2) 0.037(3) 0.002(2) 0.011(2) -0.0003(19)
O21 0.024(2) 0.018(2) 0.036(3) 0.0023(19) 0.010(2) -0.0001(18)
O22 0.020(2) 0.022(2) 0.038(3) 0.003(2) 0.008(2) 0.0008(18)
O31 0.017(2) 0.027(2) 0.034(3) -0.005(2) 0.005(2) -0.0020(18)
O32 0.027(2) 0.031(3) 0.038(3) 0.005(2) 0.014(2) 0.000(2)
O41 0.022(2) 0.026(2) 0.040(3) -0.005(2) 0.015(2) -0.0083(19)
O42 0.027(3) 0.029(2) 0.033(3) -0.004(2) 0.010(2) -0.0020(19)
O51 0.024(2) 0.021(2) 0.043(3) 0.004(2) 0.020(2) 0.0010(18)
O52 0.017(2) 0.020(2) 0.042(3) -0.002(2) 0.009(2) -0.0050(17)
O61 0.018(2) 0.021(2) 0.045(3) 0.003(2) 0.012(2) -0.0055(18)
O62 0.022(2) 0.026(2) 0.039(3) 0.000(2) 0.013(2) 0.0000(19)
O71 0.019(2) 0.046(3) 0.036(3) -0.014(2) 0.015(2) -0.004(2)
O72 0.023(2) 0.059(3) 0.048(3) -0.029(3) 0.019(2) -0.013(2)
O81 0.019(2) 0.027(2) 0.043(3) -0.001(2) 0.009(2) -0.0074(19)
O82 0.028(3) 0.048(3) 0.049(3) 0.007(3) 0.014(2) -0.014(2)
O91 0.024(2) 0.023(2) 0.054(3) -0.002(2) 0.014(2) -0.001(2)
O92 0.023(3) 0.025(3) 0.061(4) 0.002(2) 0.009(2) -0.008(2)
O101 0.030(3) 0.037(3) 0.038(3) -0.016(2) 0.018(2) -0.015(2)
O102 0.037(3) 0.027(2) 0.035(3) -0.003(2) 0.016(2) -0.004(2)
O111 0.027(3) 0.028(2) 0.034(3) 0.002(2) 0.012(2) -0.0051(19)
O112 0.034(3) 0.032(3) 0.044(3) -0.001(2) 0.006(2) -0.008(2)
O121 0.017(2) 0.025(2) 0.048(3) -0.005(2) 0.006(2) -0.0024(19)
O122 0.024(2) 0.038(3) 0.066(4) -0.018(3) 0.009(2) -0.011(2)
O131 0.036(3) 0.018(2) 0.037(3) -0.0016(19) 0.017(2) -0.0040(19)
O132 0.026(2) 0.022(2) 0.064(4) -0.004(2) 0.007(2) -0.010(2)
O141 0.023(2) 0.026(2) 0.034(3) -0.003(2) 0.012(2) -0.0050(19)
O142 0.023(2) 0.023(2) 0.043(3) 0.002(2) 0.011(2) -0.0034(19)
O151 0.037(3) 0.023(2) 0.038(3) 0.004(2) 0.018(2) -0.005(2)
O152 0.035(3) 0.041(3) 0.051(3) -0.003(3) 0.016(3) -0.009(2)
O161 0.050(3) 0.031(3) 0.041(3) -0.008(2) 0.021(3) -0.008(2)
O162 0.032(3) 0.037(3) 0.056(3) -0.001(2) 0.023(3) 0.004(2)
O171 0.051(3) 0.032(3) 0.038(3) -0.007(2) 0.021(3) -0.016(2)
O172 0.040(3) 0.022(3) 0.044(3) -0.003(2) 0.018(2) 0.003(2)
O181 0.034(3) 0.030(3) 0.047(3) -0.003(2) 0.023(2) -0.007(2)
O182 0.028(3) 0.026(3) 0.048(3) -0.007(2) 0.017(2) -0.005(2)
N11 0.016(3) 0.025(3) 0.039(3) 0.004(2) 0.011(2) 0.006(2)
N12 0.017(3) 0.027(3) 0.034(3) -0.004(2) 0.013(2) -0.004(2)
N13 0.020(3) 0.021(3) 0.034(3) 0.003(2) 0.012(2) 0.003(2)
N14 0.021(3) 0.022(3) 0.029(3) 0.006(2) 0.003(2) -0.002(2)
N21 0.020(3) 0.016(3) 0.031(3) -0.001(2) 0.007(2) 0.002(2)
N22 0.019(3) 0.022(3) 0.033(3) 0.000(2) 0.010(2) -0.001(2)
N23 0.022(3) 0.025(3) 0.034(3) 0.000(2) 0.009(2) 0.000(2)
N24 0.018(3) 0.029(3) 0.039(3) -0.005(2) 0.012(2) -0.004(2)
N31 0.022(3) 0.023(3) 0.027(3) 0.001(2) 0.009(2) -0.003(2)
N32 0.026(3) 0.023(3) 0.031(3) -0.002(2) 0.016(2) -0.004(2)
N33 0.017(2) 0.021(3) 0.032(3) -0.003(2) 0.009(2) -0.006(2)
N34 0.018(3) 0.030(3) 0.037(3) -0.002(2) 0.012(2) -0.007(2)
N41 0.018(3) 0.023(3) 0.039(3) -0.004(2) 0.012(2) -0.004(2)
N42 0.022(3) 0.026(3) 0.031(3) 0.002(2) 0.012(2) 0.001(2)
N43 0.022(3) 0.018(3) 0.039(3) -0.004(2) 0.014(3) -0.004(2)
N44 0.014(2) 0.024(3) 0.036(3) 0.002(2) 0.012(2) 0.001(2)
N51 0.017(3) 0.023(3) 0.031(3) -0.001(2) 0.009(2) 0.000(2)
N52 0.014(2) 0.026(3) 0.034(3) -0.001(2) 0.007(2) 0.002(2)
N53 0.025(3) 0.021(3) 0.031(3) 0.001(2) 0.015(2) 0.001(2)
N54 0.019(3) 0.023(3) 0.043(4) 0.005(2) 0.010(3) 0.005(2)
N61 0.022(3) 0.023(3) 0.044(3) 0.007(2) 0.018(3) 0.000(2)
N62 0.027(3) 0.020(3) 0.038(3) 0.000(2) 0.018(3) -0.001(2)
N63 0.022(3) 0.022(3) 0.036(3) 0.001(2) 0.015(2) -0.001(2)
N64 0.020(3) 0.022(3) 0.036(3) 0.003(2) 0.013(2) -0.001(2)
N71 0.027(3) 0.037(3) 0.043(4) -0.017(3) 0.012(3) -0.006(3)
N72 0.029(3) 0.051(4) 0.044(4) -0.012(3) 0.012(3) 0.001(3)
N73 0.032(3) 0.052(4) 0.036(3) -0.009(3) 0.020(3) -0.018(3)
N74 0.020(3) 0.067(5) 0.044(4) -0.010(3) 0.015(3) -0.012(3)
N81 0.023(3) 0.049(4) 0.038(4) 0.000(3) 0.012(3) -0.012(3)
N82 0.028(3) 0.050(4) 0.049(4) 0.004(3) 0.012(3) -0.005(3)
N83 0.027(3) 0.025(3) 0.044(4) 0.006(3) 0.006(3) -0.010(2)
N84 0.020(3) 0.038(4) 0.053(4) 0.011(3) 0.006(3) -0.009(3)
N91 0.040(4) 0.019(3) 0.047(4) 0.007(3) 0.007(3) 0.004(3)
N92 0.023(3) 0.023(3) 0.049(4) 0.007(3) 0.008(3) 0.000(2)
N93 0.029(3) 0.018(3) 0.061(4) -0.005(3) 0.008(3) 0.000(2)
N94 0.020(3) 0.022(3) 0.061(4) 0.000(3) 0.004(3) -0.001(2)
N101 0.038(3) 0.032(3) 0.042(4) -0.008(3) 0.027(3) -0.005(3)
N102 0.024(3) 0.024(3) 0.065(4) 0.003(3) 0.018(3) 0.004(2)
N103 0.028(3) 0.036(3) 0.041(4) -0.019(3) 0.019(3) -0.008(3)
N104 0.037(3) 0.030(3) 0.030(3) -0.004(3) 0.013(3) -0.008(3)
N111 0.032(3) 0.027(3) 0.033(3) 0.000(2) 0.008(3) -0.008(2)
N112 0.047(4) 0.030(3) 0.036(4) -0.003(3) 0.004(3) -0.020(3)
N113 0.025(3) 0.022(3) 0.040(4) 0.001(2) 0.000(3) -0.004(2)
N114 0.029(3) 0.032(3) 0.038(3) -0.001(3) 0.007(3) -0.007(3)
N121 0.028(3) 0.029(3) 0.041(4) -0.005(3) 0.005(3) -0.002(2)
N122 0.033(3) 0.028(3) 0.053(4) -0.007(3) 0.008(3) -0.003(3)
N123 0.027(3) 0.034(3) 0.054(4) -0.011(3) 0.019(3) -0.002(3)
N124 0.025(3) 0.039(4) 0.065(5) -0.019(3) 0.014(3) -0.007(3)
N131 0.032(3) 0.023(3) 0.034(3) -0.001(2) 0.012(3) -0.008(2)
N132 0.028(3) 0.027(3) 0.035(3) -0.001(2) 0.013(3) -0.004(2)
N133 0.028(3) 0.023(3) 0.033(3) 0.002(2) 0.007(2) -0.005(2)
N134 0.025(3) 0.020(3) 0.046(4) 0.000(2) 0.012(3) -0.008(2)
N141 0.024(3) 0.020(3) 0.038(3) 0.000(2) 0.018(3) 0.004(2)
N142 0.023(3) 0.023(3) 0.035(3) -0.001(2) 0.013(2) -0.007(2)
N143 0.017(3) 0.019(3) 0.035(3) -0.001(2) 0.012(2) -0.003(2)
N144 0.030(3) 0.028(3) 0.036(3) -0.006(2) 0.015(3) -0.008(2)
N151 0.026(3) 0.026(3) 0.034(3) -0.004(2) 0.010(2) -0.002(2)
N152 0.024(3) 0.032(3) 0.045(4) 0.007(3) 0.014(3) -0.003(2)
N153 0.034(3) 0.025(3) 0.041(4) -0.003(3) 0.020(3) -0.003(2)
N154 0.031(3) 0.025(3) 0.045(4) -0.011(3) 0.011(3) -0.008(2)
N161 0.035(3) 0.035(3) 0.038(4) -0.008(3) 0.017(3) -0.007(3)
N162 0.037(3) 0.030(3) 0.049(4) -0.007(3) 0.025(3) 0.001(3)
N163 0.032(3) 0.032(3) 0.039(3) -0.007(3) 0.011(3) -0.004(2)
N164 0.028(3) 0.029(3) 0.052(4) -0.002(3) 0.024(3) -0.003(2)
N171 0.041(3) 0.032(3) 0.036(3) -0.003(3) 0.020(3) -0.010(3)
N172 0.030(3) 0.026(3) 0.034(3) -0.001(2) 0.018(3) -0.001(2)
N173 0.038(3) 0.027(3) 0.031(3) -0.001(2) 0.015(3) -0.006(2)
N174 0.029(3) 0.019(3) 0.040(3) -0.004(2) 0.019(3) 0.002(2)
N181 0.032(3) 0.026(3) 0.036(3) -0.002(2) 0.015(3) 0.002(2)
N182 0.027(3) 0.024(3) 0.032(3) -0.007(2) 0.011(2) 0.000(2)
N183 0.022(3) 0.032(3) 0.029(3) 0.001(2) 0.014(2) -0.003(2)
N184 0.028(3) 0.024(3) 0.032(3) 0.003(2) 0.014(2) 0.005(2)
C11 0.031(4) 0.015(3) 0.030(4) 0.001(3) 0.015(3) -0.002(3)
C12 0.020(3) 0.025(3) 0.041(4) 0.000(3) 0.014(3) -0.002(3)
C13 0.019(3) 0.018(3) 0.042(4) -0.005(3) 0.013(3) -0.005(2)
C14 0.024(3) 0.016(3) 0.043(4) -0.002(3) 0.013(3) 0.003(3)
C15 0.017(3) 0.024(3) 0.038(4) 0.002(3) 0.008(3) -0.003(3)
C16 0.025(3) 0.028(3) 0.029(4) -0.001(3) 0.008(3) 0.002(3)
C21 0.025(3) 0.021(3) 0.032(4) 0.005(3) 0.011(3) -0.001(3)
C22 0.027(3) 0.016(3) 0.035(4) 0.007(3) 0.005(3) -0.001(3)
C23 0.022(3) 0.019(3) 0.032(4) 0.007(3) 0.009(3) 0.001(2)
C24 0.023(3) 0.021(3) 0.033(4) 0.005(3) 0.008(3) -0.001(3)
C25 0.016(3) 0.022(3) 0.029(3) 0.002(3) 0.008(3) -0.003(2)
C26 0.025(3) 0.024(3) 0.027(3) 0.003(3) 0.006(3) 0.001(3)
C31 0.029(4) 0.028(4) 0.038(4) 0.003(3) 0.022(3) 0.002(3)
C32 0.032(4) 0.030(4) 0.029(4) -0.003(3) 0.012(3) -0.002(3)
C33 0.028(3) 0.029(3) 0.023(3) -0.008(3) 0.012(3) -0.005(3)
C34 0.024(3) 0.022(3) 0.032(4) -0.003(3) 0.014(3) -0.005(3)
C35 0.027(3) 0.025(3) 0.030(4) -0.006(3) 0.014(3) -0.005(3)
C36 0.029(4) 0.018(3) 0.037(4) -0.007(3) 0.012(3) -0.004(3)
C41 0.025(3) 0.025(3) 0.040(4) -0.003(3) 0.023(3) 0.001(3)
C42 0.019(3) 0.017(3) 0.040(4) -0.005(3) 0.011(3) 0.000(2)
C43 0.020(3) 0.024(3) 0.033(4) -0.009(3) 0.012(3) -0.006(3)
C44 0.011(3) 0.026(3) 0.042(4) -0.002(3) 0.014(3) -0.002(2)
C45 0.016(3) 0.026(3) 0.042(4) -0.002(3) 0.017(3) 0.000(2)
C46 0.020(3) 0.020(3) 0.041(4) 0.001(3) 0.009(3) 0.000(3)
C51 0.016(3) 0.019(3) 0.033(4) 0.006(3) 0.008(3) 0.004(2)
C52 0.026(3) 0.012(3) 0.036(4) 0.007(3) 0.010(3) -0.002(2)
C53 0.023(3) 0.018(3) 0.037(4) 0.004(3) 0.012(3) -0.006(3)
C54 0.011(3) 0.022(3) 0.041(4) 0.005(3) 0.007(3) -0.001(2)
C55 0.023(3) 0.020(3) 0.036(4) 0.002(3) 0.011(3) 0.003(3)
C56 0.020(3) 0.025(3) 0.027(3) -0.001(3) 0.009(3) -0.001(3)
C61 0.028(4) 0.022(3) 0.030(4) 0.003(3) 0.015(3) 0.000(3)
C62 0.020(3) 0.026(3) 0.033(4) 0.000(3) 0.015(3) 0.002(3)
C63 0.017(3) 0.022(3) 0.033(4) -0.005(3) 0.012(3) -0.001(2)
C64 0.024(3) 0.026(3) 0.034(4) 0.006(3) 0.019(3) 0.005(3)
C65 0.021(3) 0.022(3) 0.039(4) 0.000(3) 0.013(3) 0.002(3)
C66 0.019(3) 0.025(3) 0.040(4) 0.001(3) 0.014(3) -0.001(3)
C71 0.035(4) 0.041(4) 0.026(4) -0.018(3) 0.015(3) -0.016(3)
C72 0.033(4) 0.041(4) 0.055(5) -0.014(4) 0.031(4) -0.006(3)
C73 0.033(4) 0.061(5) 0.062(5) -0.038(5) 0.031(4) -0.015(4)
C74 0.037(4) 0.059(5) 0.051(5) -0.021(4) 0.033(4) -0.024(4)
C75 0.025(4) 0.068(5) 0.027(4) 0.000(4) 0.012(3) -0.009(4)
C76 0.043(5) 0.057(5) 0.048(5) -0.004(4) 0.030(4) -0.018(4)
C81 0.026(3) 0.032(4) 0.031(4) 0.006(3) 0.005(3) -0.005(3)
C82 0.029(4) 0.035(4) 0.055(5) 0.006(4) 0.010(4) -0.017(3)
C83 0.037(4) 0.057(5) 0.032(4) 0.015(4) 0.009(3) -0.017(4)
C84 0.032(4) 0.048(5) 0.029(4) 0.014(3) -0.001(3) -0.011(3)
C85 0.019(3) 0.034(4) 0.059(5) -0.006(4) 0.003(3) -0.008(3)
C86 0.026(4) 0.031(4) 0.072(6) 0.018(4) 0.004(4) -0.006(3)
C91 0.023(3) 0.018(3) 0.043(4) 0.007(3) 0.006(3) 0.004(3)
C92 0.025(4) 0.013(3) 0.062(5) 0.010(3) 0.005(4) -0.002(3)
C93 0.021(3) 0.022(4) 0.062(5) 0.003(3) 0.004(3) -0.001(3)
C94 0.023(3) 0.020(3) 0.059(5) 0.003(3) 0.003(3) -0.001(3)
C95 0.020(3) 0.026(4) 0.066(5) -0.005(3) 0.017(3) 0.003(3)
C96 0.032(4) 0.023(4) 0.061(5) -0.004(3) 0.014(4) -0.001(3)
C101 0.037(4) 0.025(4) 0.051(5) -0.011(3) 0.030(4) -0.005(3)
C102 0.041(4) 0.026(4) 0.030(4) -0.010(3) 0.017(3) -0.008(3)
C103 0.036(4) 0.031(4) 0.071(6) -0.024(4) 0.036(4) -0.011(3)
C104 0.035(4) 0.036(4) 0.038(4) -0.015(3) 0.013(3) -0.013(3)
C105 0.051(5) 0.056(5) 0.022(4) -0.003(3) 0.014(3) -0.026(4)
C106 0.036(4) 0.034(4) 0.030(4) -0.003(3) 0.009(3) -0.012(3)
C111 0.035(4) 0.022(3) 0.027(4) 0.008(3) 0.004(3) -0.009(3)
C112 0.027(4) 0.026(4) 0.040(4) 0.005(3) 0.008(3) -0.002(3)
C113 0.033(4) 0.033(4) 0.025(4) 0.005(3) -0.001(3) -0.009(3)
C114 0.032(4) 0.023(4) 0.044(4) 0.000(3) 0.003(3) 0.002(3)
C115 0.031(4) 0.024(4) 0.043(4) -0.001(3) -0.005(3) -0.006(3)
C116 0.031(4) 0.026(4) 0.053(5) 0.002(3) 0.008(4) 0.006(3)
C121 0.038(4) 0.016(3) 0.056(5) -0.001(3) 0.013(4) -0.003(3)
C122 0.020(3) 0.032(4) 0.066(5) -0.007(4) 0.016(4) 0.004(3)
C123 0.030(4) 0.019(3) 0.087(6) -0.004(4) 0.017(4) -0.003(3)
C124 0.028(4) 0.025(4) 0.054(5) -0.010(3) 0.003(3) 0.002(3)
C125 0.025(4) 0.038(4) 0.061(5) -0.019(4) 0.013(4) -0.003(3)
C126 0.029(4) 0.043(5) 0.071(6) -0.026(4) 0.025(4) -0.009(3)
C131 0.028(3) 0.020(3) 0.026(3) -0.009(3) 0.011(3) -0.004(3)
C132 0.034(4) 0.028(4) 0.026(4) 0.002(3) 0.007(3) -0.004(3)
C133 0.032(3) 0.023(3) 0.025(3) 0.001(3) 0.012(3) -0.002(3)
C134 0.025(3) 0.021(3) 0.035(4) -0.001(3) 0.011(3) -0.004(3)
C135 0.023(3) 0.029(4) 0.035(4) -0.007(3) 0.009(3) -0.007(3)
C136 0.031(4) 0.025(3) 0.038(4) 0.001(3) 0.019(3) -0.006(3)
C141 0.023(3) 0.027(4) 0.029(4) 0.003(3) 0.005(3) -0.004(3)
C142 0.034(4) 0.016(3) 0.039(4) 0.005(3) 0.017(3) -0.002(3)
C143 0.020(3) 0.023(3) 0.038(4) 0.001(3) 0.005(3) -0.006(3)
C144 0.022(3) 0.021(3) 0.041(4) 0.003(3) 0.012(3) 0.000(3)
C145 0.024(3) 0.030(4) 0.045(4) 0.002(3) 0.017(3) -0.005(3)
C146 0.027(3) 0.022(3) 0.039(4) -0.004(3) 0.010(3) -0.005(3)
C151 0.025(3) 0.025(3) 0.032(4) -0.001(3) 0.018(3) -0.005(3)
C152 0.025(4) 0.033(4) 0.046(5) -0.006(3) 0.011(3) 0.004(3)
C153 0.029(4) 0.027(4) 0.049(4) -0.004(3) 0.022(3) -0.006(3)
C154 0.031(4) 0.030(4) 0.045(4) -0.009(3) 0.017(3) -0.004(3)
C155 0.033(4) 0.045(4) 0.042(4) -0.003(3) 0.021(4) -0.011(3)
C156 0.035(4) 0.031(4) 0.050(5) -0.014(3) 0.018(4) -0.006(3)
C161 0.038(4) 0.035(4) 0.020(3) 0.001(3) 0.012(3) 0.003(3)
C162 0.041(4) 0.039(4) 0.039(4) -0.008(3) 0.025(4) 0.000(3)
C163 0.028(4) 0.034(4) 0.038(4) -0.006(3) 0.016(3) 0.001(3)
C164 0.041(4) 0.035(4) 0.030(4) -0.004(3) 0.019(3) -0.004(3)
C165 0.045(4) 0.032(4) 0.024(4) 0.007(3) 0.010(3) -0.001(3)
C166 0.034(4) 0.031(4) 0.037(4) -0.008(3) 0.012(3) -0.004(3)
C171 0.039(4) 0.030(4) 0.035(4) 0.007(3) 0.019(3) 0.003(3)
C172 0.028(4) 0.024(3) 0.029(4) 0.001(3) 0.007(3) -0.003(3)
C173 0.038(4) 0.029(4) 0.031(4) 0.002(3) 0.013(3) -0.001(3)
C174 0.023(3) 0.024(3) 0.039(4) 0.001(3) 0.011(3) 0.003(3)
C175 0.034(4) 0.028(4) 0.036(4) -0.002(3) 0.006(3) 0.005(3)
C176 0.029(3) 0.027(3) 0.032(4) 0.002(3) 0.013(3) -0.002(3)
C181 0.031(4) 0.017(3) 0.049(5) -0.003(3) 0.020(3) 0.001(3)
C182 0.014(3) 0.025(3) 0.041(4) -0.003(3) 0.010(3) 0.004(3)
C183 0.020(3) 0.015(3) 0.040(4) -0.004(3) 0.008(3) 0.003(2)
C184 0.029(3) 0.021(3) 0.040(4) -0.008(3) 0.019(3) -0.008(3)
C185 0.031(4) 0.022(3) 0.036(4) -0.003(3) 0.012(3) -0.005(3)
C186 0.022(3) 0.031(4) 0.040(4) -0.002(3) 0.017(3) -0.004(3)
O1M 0.028(3) 0.048(3) 0.051(3) 0.005(3) 0.011(2) 0.008(2)
O2M 0.035(3) 0.037(3) 0.045(3) -0.007(2) 0.019(2) -0.007(2)
O3M 0.060(4) 0.040(3) 0.056(4) 0.006(3) 0.005(3) -0.009(3)
O4M 0.044(3) 0.031(3) 0.047(3) 0.006(2) 0.021(3) -0.004(2)
O5M 0.035(3) 0.049(4) 0.093(5) 0.008(3) 0.011(3) -0.009(3)
O11M 0.021(2) 0.024(2) 0.030(2) -0.0024(18) 0.0105(19) -0.0015(17)
O12M 0.025(2) 0.040(3) 0.035(3) 0.011(2) 0.009(2) 0.001(2)
O13M 0.034(3) 0.020(2) 0.044(3) -0.003(2) 0.008(2) -0.005(2)
O21M 0.019(2) 0.023(2) 0.027(2) -0.0001(18) 0.0105(19) -0.0054(17)
O22M 0.036(3) 0.028(2) 0.033(3) 0.000(2) 0.022(2) -0.005(2)
O31M 0.020(2) 0.019(2) 0.033(2) -0.0047(18) 0.0133(19) -0.0010(17)
O32M 0.027(2) 0.024(2) 0.036(3) -0.003(2) 0.013(2) 0.0010(19)
O33M 0.046(3) 0.031(3) 0.042(3) -0.009(2) 0.006(3) 0.000(2)
O41M 0.019(2) 0.023(2) 0.031(2) -0.0007(19) 0.0141(19) 0.0010(17)
O42M 0.035(3) 0.020(2) 0.038(3) 0.002(2) 0.017(2) -0.0017(19)
O43M 0.044(3) 0.033(3) 0.046(3) 0.001(2) 0.032(3) 0.003(2)
O11N 0.026(3) 0.045(3) 0.044(3) 0.002(2) 0.011(2) 0.001(2)
O12N 0.046(3) 0.020(2) 0.048(3) -0.001(2) 0.024(3) 0.001(2)
O13N 0.036(3) 0.032(3) 0.044(3) -0.003(2) 0.012(2) 0.000(2)
O21N 0.116(7) 0.069(5) 0.073(6) -0.018(4) -0.017(5) 0.026(5)
O22N 0.076(5) 0.068(5) 0.070(5) 0.029(4) -0.001(4) -0.030(4)
O23N 0.089(5) 0.033(3) 0.044(4) 0.007(3) -0.011(3) -0.020(3)
O31N 0.063(4) 0.086(5) 0.061(4) 0.009(4) 0.017(4) 0.019(4)
O32N 0.068(5) 0.102(7) 0.094(6) -0.003(5) -0.010(5) 0.012(5)
O33N 0.073(5) 0.071(5) 0.090(6) -0.016(4) 0.027(4) -0.015(4)
O41N 0.093(6) 0.065(5) 0.068(5) 0.011(4) 0.007(4) -0.001(4)
O42N 0.079(5) 0.071(5) 0.096(6) -0.045(5) 0.027(5) -0.016(4)
O43N 0.048(4) 0.075(5) 0.068(5) -0.013(4) 0.009(3) 0.003(3)
O51N 0.076(5) 0.046(4) 0.056(4) 0.006(3) 0.003(4) -0.012(3)
O52N 0.054(4) 0.047(4) 0.143(7) -0.018(4) 0.055(5) 0.003(3)
O53N 0.083(5) 0.076(5) 0.098(6) -0.001(4) 0.055(5) 0.003(4)
O61N 0.061(4) 0.062(4) 0.055(4) 0.001(3) 0.032(3) -0.004(3)
O62N 0.080(5) 0.054(4) 0.118(7) 0.013(4) 0.056(5) 0.015(4)
O63N 0.082(6) 0.092(6) 0.073(5) -0.012(4) 0.037(4) -0.019(5)
O71N 0.091(6) 0.081(6) 0.114(7) -0.021(5) 0.066(6) -0.028(5)
O72N 0.085(6) 0.079(5) 0.076(5) 0.017(4) 0.012(5) 0.011(4)
O73N 0.094(6) 0.085(6) 0.101(7) -0.005(5) 0.054(5) -0.011(5)
N1N 0.030(3) 0.027(3) 0.038(4) -0.003(3) 0.018(3) -0.008(2)
N2N 0.059(5) 0.032(4) 0.058(5) 0.011(4) -0.006(4) -0.006(4)
N3N 0.035(4) 0.052(5) 0.053(4) -0.014(4) 0.006(3) 0.005(3)
N4N 0.048(5) 0.073(7) 0.060(6) -0.005(5) -0.001(4) 0.004(4)
N5N 0.060(5) 0.052(5) 0.041(4) 0.000(3) 0.018(4) -0.011(4)
N6N 0.086(7) 0.068(6) 0.083(7) 0.003(5) 0.064(6) 0.003(5)
N7N 0.101(8) 0.051(5) 0.055(5) -0.005(4) 0.029(6) 0.007(5)
O11S 0.014(2) 0.025(2) 0.045(3) -0.003(2) 0.011(2) -0.0051(17)
O12S 0.019(2) 0.024(2) 0.042(3) 0.005(2) 0.007(2) 0.0009(19)
O21S 0.016(2) 0.029(2) 0.049(3) -0.001(2) 0.012(2) 0.0059(19)
O22S 0.033(3) 0.037(3) 0.038(3) -0.002(2) 0.015(2) 0.001(2)
O31S 0.027(2) 0.038(3) 0.027(3) -0.006(2) 0.010(2) -0.006(2)
O32S 0.027(2) 0.031(2) 0.029(2) 0.001(2) 0.016(2) -0.0006(19)
O41S 0.051(4) 0.044(3) 0.073(4) -0.002(3) 0.039(3) -0.011(3)
O42S 0.050(3) 0.053(4) 0.049(4) 0.002(3) 0.021(3) 0.004(3)
N15S 0.017(2) 0.021(3) 0.032(3) 0.007(2) 0.009(2) 0.001(2)
N25S 0.024(3) 0.026(3) 0.086(6) -0.006(3) 0.029(4) 0.003(2)
N35S 0.024(3) 0.023(3) 0.040(3) 0.002(2) 0.016(3) -0.004(2)
N45S 0.047(4) 0.037(4) 0.054(4) 0.002(3) 0.025(4) -0.003(3)
C11S 0.020(3) 0.026(4) 0.042(4) -0.008(3) 0.018(3) -0.004(3)
C12S 0.015(3) 0.024(3) 0.030(4) 0.001(3) 0.004(3) -0.004(2)
C13S 0.021(3) 0.027(4) 0.043(4) 0.005(3) 0.015(3) -0.008(3)
C14S 0.015(3) 0.029(4) 0.039(4) 0.008(3) 0.009(3) 0.001(3)
C16S 0.017(3) 0.025(3) 0.029(3) 0.005(3) 0.009(3) 0.000(3)
C17S 0.021(3) 0.027(4) 0.045(4) 0.002(3) 0.012(3) -0.001(3)
C21S 0.025(3) 0.021(3) 0.034(4) 0.002(3) 0.017(3) 0.002(3)
C22S 0.020(3) 0.020(3) 0.046(4) 0.005(3) 0.016(3) 0.006(3)
C23S 0.023(3) 0.022(3) 0.042(4) 0.003(3) 0.009(3) 0.006(3)
C24S 0.036(4) 0.031(4) 0.061(5) 0.007(4) 0.027(4) 0.003(3)
C26S 0.024(4) 0.023(4) 0.078(6) 0.003(4) 0.019(4) 0.002(3)
C27S 0.016(3) 0.016(3) 0.047(4) 0.006(3) 0.007(3) 0.002(2)
C31S 0.019(3) 0.018(3) 0.033(4) -0.001(3) 0.009(3) -0.001(2)
C32S 0.019(3) 0.025(3) 0.030(3) 0.001(3) 0.012(3) -0.001(3)
C33S 0.023(3) 0.039(4) 0.036(4) -0.011(3) 0.012(3) -0.008(3)
C34S 0.022(3) 0.044(4) 0.037(4) -0.010(3) 0.014(3) -0.009(3)
C36S 0.018(3) 0.023(3) 0.036(4) -0.004(3) 0.012(3) -0.004(2)
C37S 0.022(3) 0.016(3) 0.033(4) -0.004(3) 0.013(3) -0.004(2)
C41S 0.028(4) 0.040(4) 0.055(6) 0.006(4) 0.008(4) -0.003(3)
C42S 0.043(4) 0.036(4) 0.053(5) 0.005(4) 0.026(4) -0.003(3)
C43S 0.049(5) 0.046(5) 0.045(5) 0.008(4) 0.025(4) 0.003(4)
C44S 0.052(5) 0.058(6) 0.044(5) -0.010(4) 0.018(4) -0.003(4)
C46S 0.034(4) 0.048(5) 0.048(5) -0.004(4) 0.011(4) -0.006(4)
C47S 0.039(4) 0.048(5) 0.038(4) 0.003(4) 0.007(4) 0.004(4)
O1W 0.051(3) 0.053(4) 0.052(4) -0.002(3) 0.016(3) -0.007(3)
O2W 0.043(3) 0.043(3) 0.064(4) 0.009(3) 0.008(3) -0.003(3)
O3W 0.047(3) 0.041(3) 0.056(4) -0.010(3) 0.019(3) -0.001(3)
O4W 0.058(4) 0.048(4) 0.094(5) -0.011(3) 0.028(4) 0.003(3)
O5W 0.055(4) 0.047(3) 0.063(4) -0.006(3) 0.022(3) -0.003(3)
O6W 0.063(4) 0.043(3) 0.077(5) 0.001(3) 0.033(4) -0.004(3)
O7W 0.035(3) 0.043(3) 0.035(3) -0.003(2) 0.011(2) -0.002(2)
O8W 0.049(3) 0.063(4) 0.058(4) -0.007(3) 0.025(3) -0.003(3)
O9W 0.073(4) 0.047(4) 0.055(4) 0.001(3) 0.028(3) 0.003(3)
O10W 0.059(4) 0.043(3) 0.063(4) -0.001(3) 0.016(3) -0.003(3)
O11W 0.064(4) 0.064(4) 0.061(4) 0.003(3) 0.027(4) 0.006(3)
O12W 0.056(4) 0.084(5) 0.072(5) 0.006(4) 0.030(4) 0.003(4)
O13W 0.079(5) 0.063(4) 0.073(5) 0.009(4) 0.036(4) -0.008(4)
O14W 0.066(4) 0.068(4) 0.062(4) -0.003(3) 0.016(4) 0.009(4)
O15W 0.071(5) 0.090(5) 0.071(5) 0.003(4) 0.027(4) 0.010(4)
O16W 0.049(4) 0.081(5) 0.063(4) -0.018(4) 0.014(3) -0.003(3)
O17W 0.101(6) 0.074(5) 0.073(5) 0.000(4) 0.049(5) -0.009(4)
O18W 0.089(5) 0.050(4) 0.067(4) -0.002(3) 0.040(4) -0.008(3)
O19W 0.067(5) 0.080(5) 0.078(5) -0.009(4) 0.024(4) -0.018(4)
O20W 0.091(6) 0.070(5) 0.074(5) 0.007(4) 0.032(4) 0.000(4)
O21W 0.072(5) 0.071(5) 0.069(5) 0.001(4) 0.025(4) 0.002(4)
O22W 0.076(5) 0.079(5) 0.077(5) 0.020(4) 0.019(4) -0.016(4)
O23W 0.080(5) 0.077(5) 0.064(5) 0.007(4) 0.010(4) -0.005(4)
O24W 0.090(6) 0.071(5) 0.076(5) -0.001(4) 0.035(5) 0.020(4)
O25W 0.076(5) 0.070(5) 0.072(5) 0.020(4) 0.026(4) -0.008(4)
O26W 0.104(6) 0.067(5) 0.096(6) -0.009(4) 0.045(5) -0.006(4)
O27W 0.060(9) 0.088(11) 0.059(9) 0.002(8) 0.022(7) 0.014(8)
O28W 0.065(5) 0.108(6) 0.070(5) 0.016(4) 0.019(4) 0.002(4)
O29W 0.078(5) 0.091(6) 0.089(6) 0.015(5) 0.019(5) 0.018(4)
O30W 0.059(5) 0.065(5) 0.165(9) 0.020(5) 0.042(5) -0.001(4)
O31W 0.062(9) 0.062(9) 0.107(13) 0.006(8) 0.032(9) -0.017(7)
O32W 0.074(5) 0.101(6) 0.079(6) -0.012(5) -0.002(4) 0.011(5)
O33W 0.088(6) 0.114(7) 0.074(5) 0.005(5) 0.031(5) 0.000(5)
O34W 0.089(5) 0.077(5) 0.069(5) 0.000(4) 0.025(4) -0.009(4)
O35W 0.088(6) 0.113(7) 0.083(6) 0.011(5) 0.032(5) -0.005(5)
O36W 0.087(5) 0.082(5) 0.063(5) -0.007(4) 0.027(4) 0.007(4)

loop_
_atom_type_symbol
_atom_type_description
_atom_type_scat_dispersion_real
_atom_type_scat_dispersion_imag
_atom_type_scat_source
C C 0.0033 0.0016 'International Tables Vol C Tables 4.2.6.8 and 6.1.1.4'
H H 0.0000 0.0000 'International Tables Vol C Tables 4.2.6.8 and 6.1.1.4'
N N 0.0061 0.0033 'International Tables Vol C Tables 4.2.6.8 and 6.1.1.4'
O O 0.0106 0.0060 'International Tables Vol C Tables 4.2.6.8 and 6.1.1.4'
Ag Ag -0.8971 1.1015 'International Tables Vol C Tables 4.2.6.8 and 6.1.1.4'
La La -0.2871 2.4523 'International Tables Vol C Tables 4.2.6.8 and 6.1.1.4'

loop_
_geom_angle_atom_site_label_1
_geom_angle_atom_site_label_2
_geom_angle_atom_site_label_3
_geom_angle
_geom_angle_site_symmetry_1
_geom_angle_site_symmetry_3
_geom_angle_publ_flag
O11M La1 O31M 73.08(14) . . ?
O11M La1 O11S 83.50(15) . . ?
O31M La1 O11S 142.28(14) . . ?
O11M La1 O21M 68.71(14) . . ?
O31M La1 O21M 69.68(13) . . ?
O11S La1 O21M 74.46(13) . . ?
O11M La1 O11 84.60(14) . . ?
O31M La1 O11 134.64(15) . . ?
O11S La1 O11 69.45(15) . . ?
O21M La1 O11 137.06(13) . . ?
O11M La1 O21 151.53(14) . . ?
O31M La1 O21 132.06(14) . . ?
O11S La1 O21 68.14(14) . . ?
O21M La1 O21 104.44(14) . . ?
O11 La1 O21 83.11(15) . . ?
O11M La1 O13M 135.49(15) . . ?
O31M La1 O13M 82.65(14) . . ?
O11S La1 O13M 133.11(15) . . ?
O21M La1 O13M 135.64(14) . . ?
O11 La1 O13M 86.93(15) . . ?
O21 La1 O13M 69.28(14) . . ?
O11M La1 O12M 124.09(14) . . ?
O31M La1 O12M 67.01(14) . . ?
O11S La1 O12M 105.57(15) . . ?
O21M La1 O12M 61.71(14) . . ?
O11 La1 O12M 150.82(14) . . ?
O21 La1 O12M 68.87(14) . . ?
O13M La1 O12M 75.94(15) . . ?
O11M La1 O42M 65.37(13) . . ?
O31M La1 O42M 63.03(13) . . ?
O11S La1 O42M 131.92(14) . . ?
O21M La1 O42M 120.96(14) . . ?
O11 La1 O42M 71.85(14) . . ?
O21 La1 O42M 133.20(13) . . ?
O13M La1 O42M 70.46(14) . . ?
O12M La1 O42M 122.03(14) . . ?
O11M La1 La3 80.13(10) . . ?
O31M La1 La3 36.54(10) . . ?
O11S La1 La3 111.46(10) . . ?
O21M La1 La3 37.64(9) . . ?
O11 La1 La3 164.44(11) . . ?
O21 La1 La3 111.93(10) . . ?
O13M La1 La3 101.85(11) . . ?
O12M La1 La3 44.74(10) . . ?
O42M La1 La3 98.75(9) . . ?
O11M La1 La4 37.79(10) . . ?
O31M La1 La4 39.18(10) . . ?
O11S La1 La4 120.86(11) . . ?
O21M La1 La4 76.77(10) . . ?
O11 La1 La4 102.50(11) . . ?
O21 La1 La4 170.53(9) . . ?
O13M La1 La4 103.12(11) . . ?
O12M La1 La4 104.28(10) . . ?
O42M La1 La4 44.24(9) . . ?
La3 La1 La4 63.192(14) . . ?
O11M La1 La2 35.78(10) . . ?
O31M La1 La2 75.14(10) . . ?
O11S La1 La2 68.72(10) . . ?
O21M La1 La2 34.52(10) . . ?
O11 La1 La2 108.28(10) . . ?
O21 La1 La2 127.28(10) . . ?
O13M La1 La2 157.78(11) . . ?
O12M La1 La2 95.52(10) . . ?
O42M La1 La2 98.35(9) . . ?
La3 La1 La2 59.893(10) . . ?
La4 La1 La2 58.550(9) . . ?
O21M La2 O21S 133.23(15) . . ?
O21M La2 O12S 79.39(14) . . ?
O21S La2 O12S 133.00(15) . . ?
O21M La2 O41M 70.68(14) . . ?
O21S La2 O41M 84.08(14) . . ?
O12S La2 O41M 142.89(14) . . ?
O21M La2 O11M 69.16(14) . . ?
O21S La2 O11M 138.92(15) . . ?
O12S La2 O11M 77.51(14) . . ?
O41M La2 O11M 71.73(13) . . ?
O21M La2 O41 81.29(15) . . ?
O21S La2 O41 81.96(15) . . ?
O12S La2 O41 69.57(15) . . ?
O41M La2 O41 124.68(13) . . ?
O11M La2 O41 139.11(15) . . ?
O21M La2 O51 148.49(14) . . ?
O21S La2 O51 72.36(14) . . ?
O12S La2 O51 69.15(15) . . ?
O41M La2 O51 138.48(15) . . ?
O11M La2 O51 104.58(14) . . ?
O41 La2 O51 85.98(15) . . ?
O21M La2 O22M 125.38(14) . . ?
O21S La2 O22M 73.82(15) . . ?
O12S La2 O22M 118.57(15) . . ?
O41M La2 O22M 66.61(13) . . ?
O11M La2 O22M 66.29(14) . . ?
O41 La2 O22M 152.27(14) . . ?
O51 La2 O22M 74.10(14) . . ?
O21M La2 O32M 64.15(13) . . ?
O21S La2 O32M 69.13(14) . . ?
O12S La2 O32M 125.36(14) . . ?
O41M La2 O32M 59.01(13) . . ?
O11M La2 O32M 120.08(13) . . ?
O41 La2 O32M 65.98(13) . . ?
O51 La2 O32M 134.66(13) . . ?
O22M La2 O32M 115.64(13) . . ?
O21M La2 La4 78.05(10) . . ?
O21S La2 La4 104.93(11) . . ?
O12S La2 La4 116.02(11) . . ?
O41M La2 La4 37.24(9) . . ?
O11M La2 La4 38.51(10) . . ?
O41 La2 La4 156.88(10) . . ?
O51 La2 La4 117.13(11) . . ?
O22M La2 La4 47.37(9) . . ?
O32M La2 La4 95.43(8) . . ?
O21M La2 La3 35.94(9) . . ?
O21S La2 La3 102.99(11) . . ?
O12S La2 La3 115.33(11) . . ?
O41M La2 La3 38.56(10) . . ?
O11M La2 La3 78.33(10) . . ?
O41 La2 La3 94.21(10) . . ?
O51 La2 La3 175.29(10) . . ?
O22M La2 La3 104.10(9) . . ?
O32M La2 La3 41.96(8) . . ?
La4 La2 La3 62.848(13) . . ?
O21M La2 La1 35.86(10) . . ?
O21S La2 La1 158.88(11) . . ?
O12S La2 La1 67.93(10) . . ?
O41M La2 La1 74.96(10) . . ?
O11M La2 La1 34.90(10) . . ?
O41 La2 La1 107.72(11) . . ?
O51 La2 La1 125.97(10) . . ?
O22M La2 La1 99.63(10) . . ?
O32M La2 La1 97.15(8) . . ?
La4 La2 La1 59.094(13) . . ?
La3 La2 La1 58.437(10) . . ?
O31M La3 O21M 70.93(14) . . ?
O31M La3 O31S 80.15(14) . . ?
O21M La3 O31S 139.93(15) . . ?
O31M La3 O71 148.25(14) . . ?
O21M La3 O71 139.38(15) . . ?
O31S La3 O71 68.98(15) . . ?
O31M La3 O81 80.37(15) . . ?
O21M La3 O81 128.67(14) . . ?
O31S La3 O81 70.14(15) . . ?
O71 La3 O81 82.29(15) . . ?
O31M La3 O41M 67.49(14) . . ?
O21M La3 O41M 69.06(14) . . ?
O31S La3 O41M 74.59(14) . . ?
O71 La3 O41M 109.41(15) . . ?
O81 La3 O41M 135.52(14) . . ?
O31M La3 O33M 137.41(16) . . ?
O21M La3 O33M 87.87(16) . . ?
O31S La3 O33M 131.65(16) . . ?
O71 La3 O33M 66.71(16) . . ?
O81 La3 O33M 85.58(16) . . ?
O41M La3 O33M 138.81(15) . . ?
O31M La3 O32M 125.79(14) . . ?
O21M La3 O32M 70.35(14) . . ?
O31S La3 O32M 108.13(15) . . ?
O71 La3 O32M 73.06(15) . . ?
O81 La3 O32M 153.66(14) . . ?
O41M La3 O32M 64.04(14) . . ?
O33M La3 O32M 76.39(15) . . ?
O31M La3 O12M 67.45(15) . . ?
O21M La3 O12M 62.46(14) . . ?
O31S La3 O12M 129.79(15) . . ?
O71 La3 O12M 128.39(15) . . ?
O81 La3 O12M 67.51(14) . . ?
O41M La3 O12M 121.61(13) . . ?
O33M La3 O12M 70.01(16) . . ?
O32M La3 O12M 121.81(14) . . ?
O31M La3 La1 36.92(10) . . ?
O21M La3 La1 38.62(10) . . ?
O31S La3 La1 116.95(10) . . ?
O71 La3 La1 172.77(11) . . ?
O81 La3 La1 95.71(10) . . ?
O41M La3 La1 76.88(9) . . ?
O33M La3 La1 106.27(12) . . ?
O32M La3 La1 107.59(10) . . ?
O12M La3 La1 44.93(10) . . ?
O31M La3 La2 76.76(10) . . ?
O21M La3 La2 35.46(10) . . ?
O31S La3 La2 111.83(11) . . ?
O71 La3 La2 121.09(12) . . ?
O81 La3 La2 156.18(11) . . ?
O41M La3 La2 37.30(9) . . ?
O33M La3 La2 106.95(12) . . ?
O32M La3 La2 49.94(10) . . ?
O12M La3 La2 97.24(10) . . ?
La1 La3 La2 61.670(11) . . ?
O31M La3 La4 35.30(10) . . ?
O21M La3 La4 73.51(10) . . ?
O31S La3 La4 66.91(10) . . ?
O71 La3 La4 128.79(11) . . ?
O81 La3 La4 105.45(11) . . ?
O41M La3 La4 33.77(9) . . ?
O33M La3 La4 161.37(12) . . ?
O32M La3 La4 97.29(10) . . ?
O12M La3 La4 99.93(10) . . ?
La1 La3 La4 58.432(13) . . ?
La2 La3 La4 57.623(11) . . ?
O41M La4 O32S 82.17(14) . . ?
O41M La4 O11M 72.88(14) . . ?
O32S La4 O11M 143.18(15) . . ?
O41M La4 O101 149.66(14) . . ?
O32S La4 O101 67.75(14) . . ?
O11M La4 O101 135.03(14) . . ?
O41M La4 O43M 133.82(15) . . ?
O32S La4 O43M 131.58(16) . . ?
O11M La4 O43M 84.72(16) . . ?
O101 La4 O43M 70.26(16) . . ?
O41M La4 O31M 67.61(14) . . ?
O32S La4 O31M 74.66(14) . . ?
O11M La4 O31M 71.01(14) . . ?
O101 La4 O31M 106.21(15) . . ?
O43M La4 O31M 141.21(15) . . ?
O41M La4 O111 81.02(15) . . ?
O32S La4 O111 69.10(14) . . ?
O11M La4 O111 130.49(14) . . ?
O101 La4 O111 84.57(16) . . ?
O43M La4 O111 84.14(15) . . ?
O31M La4 O111 134.61(13) . . ?
O41M La4 O42M 123.07(15) . . ?
O32S La4 O42M 109.14(14) . . ?
O11M La4 O42M 65.96(14) . . ?
O101 La4 O42M 73.06(15) . . ?
O43M La4 O42M 79.82(15) . . ?
O31M La4 O42M 62.94(13) . . ?
O111 La4 O42M 155.82(15) . . ?
O41M La4 O22M 64.77(13) . . ?
O32S La4 O22M 127.73(14) . . ?
O11M La4 O22M 64.20(14) . . ?
O101 La4 O22M 131.90(15) . . ?
O43M La4 O22M 69.16(14) . . ?
O31M La4 O22M 121.55(13) . . ?
O111 La4 O22M 66.73(14) . . ?
O42M La4 O22M 122.61(13) . . ?
O41M La4 La2 38.10(9) . . ?
O32S La4 La2 120.09(10) . . ?
O11M La4 La2 38.89(10) . . ?
O101 La4 La2 172.16(10) . . ?
O43M La4 La2 102.53(12) . . ?
O31M La4 La2 77.31(9) . . ?
O111 La4 La2 97.97(10) . . ?
O42M La4 La2 103.07(10) . . ?
O22M La4 La2 44.26(9) . . ?
O41M La4 La1 78.00(10) . . ?
O32S La4 La1 111.92(11) . . ?
O11M La4 La1 37.20(10) . . ?
O101 La4 La1 116.10(12) . . ?
O43M La4 La1 107.41(12) . . ?
O31M La4 La1 37.56(9) . . ?
O111 La4 La1 158.56(11) . . ?
O42M La4 La1 45.52(10) . . ?
O22M La4 La1 99.91(10) . . ?
La2 La4 La1 62.356(12) . . ?
O41M La4 La3 35.65(10) . . ?
O32S La4 La3 68.14(10) . . ?
O11M La4 La3 75.91(10) . . ?
O101 La4 La3 127.05(11) . . ?
O43M La4 La3 160.23(12) . . ?
O31M La4 La3 33.55(9) . . ?
O111 La4 La3 105.41(10) . . ?
O42M La4 La3 95.53(10) . . ?
O22M La4 La3 98.31(9) . . ?
La2 La4 La3 59.529(11) . . ?
La1 La4 La3 58.377(14) . . ?
N15S Ag1 N45S 136.3(2) . . ?
N15S Ag1 O1M 132.43(19) . . ?
N45S Ag1 O1M 88.5(2) . . ?
N35S Ag2 N25S 152.4(3) . 2_545 ?
N35S Ag2 O5M 100.8(2) . . ?
N25S Ag2 O5M 99.1(2) 2_545 . ?
O4M Ag3 O3M 115.88(19) . . ?
O4M Ag3 O151 100.97(17) . . ?
O3M Ag3 O151 102.32(19) . . ?
O4M Ag3 O141 146.48(16) . . ?
O3M Ag3 O141 97.07(18) . . ?
O151 Ag3 O141 76.37(15) . . ?
O4M Ag3 O131 95.10(17) . . ?
O3M Ag3 O131 90.69(19) . . ?
O151 Ag3 O131 152.14(16) . . ?
O141 Ag3 O131 77.66(15) . . ?
C11 O11 La1 147.4(4) . . ?
C21 O21 La1 144.0(4) . . ?
C41 O41 La2 142.6(4) . . ?
C51 O51 La2 147.2(4) . . ?
C71 O71 La3 148.6(4) . . ?
C81 O81 La3 144.6(4) . . ?
C101 O101 La4 148.7(5) . . ?
C111 O111 La4 140.4(4) . . ?
C131 O131 Ag3 115.3(4) . . ?
C141 O141 Ag3 101.8(4) . . ?
C151 O151 Ag3 120.0(4) . . ?
C11 N11 C13 112.7(5) . . ?
C11 N11 C65 122.8(5) . . ?
C13 N11 C65 123.1(5) . . ?
C12 N12 C66 120.6(5) . . ?
C12 N12 C13 111.7(5) . . ?
C66 N12 C13 121.9(5) . . ?
C11 N13 C14 112.9(5) . . ?
C11 N13 C15 123.8(5) . . ?
C14 N13 C15 123.3(5) . . ?
C12 N14 C14 111.9(5) . . ?
C12 N14 C16 122.7(5) . . ?
C14 N14 C16 122.8(5) . . ?
C21 N21 C15 121.9(5) . . ?
C21 N21 C23 112.1(5) . . ?
C15 N21 C23 124.4(5) . . ?
C22 N22 C16 124.6(5) . . ?
C22 N22 C23 111.0(5) . . ?
C16 N22 C23 124.2(5) . . ?
C21 N23 C25 123.3(5) . . ?
C21 N23 C24 110.5(5) . . ?
C25 N23 C24 124.2(5) . . ?
C22 N24 C26 123.1(5) . . ?
C22 N24 C24 111.9(5) . . ?
C26 N24 C24 125.0(5) . . ?
C31 N31 C25 125.2(5) . . ?
C31 N31 C33 112.3(5) . . ?
C25 N31 C33 122.5(5) . . ?
C32 N32 C26 121.6(5) . . ?
C32 N32 C33 111.2(5) . . ?
C26 N32 C33 122.2(5) . . ?
C31 N33 C34 110.9(5) . . ?
C31 N33 C35 122.1(5) . . ?
C34 N33 C35 122.7(5) . . ?
C32 N34 C36 123.1(5) . . ?
C32 N34 C34 112.8(5) . . ?
C36 N34 C34 121.3(5) . . ?
C41 N41 C35 122.6(5) . . ?
C41 N41 C43 110.6(5) . . ?
C35 N41 C43 123.1(6) . . ?
C42 N42 C36 122.4(5) . . ?
C42 N42 C43 111.4(5) . . ?
C36 N42 C43 122.5(5) . . ?
C41 N43 C44 112.0(6) . . ?
C41 N43 C45 125.5(5) . . ?
C44 N43 C45 122.1(5) . . ?
C42 N44 C46 122.5(5) . . ?
C42 N44 C44 112.1(5) . . ?
C46 N44 C44 123.9(5) . . ?
C51 N51 C45 122.2(5) . . ?
C51 N51 C53 110.3(5) . . ?
C45 N51 C53 124.7(5) . . ?
C52 N52 C53 112.2(5) . . ?
C52 N52 C46 123.0(5) . . ?
C53 N52 C46 124.8(5) . . ?
C51 N53 C54 112.7(5) . . ?
C51 N53 C55 122.2(5) . . ?
C54 N53 C55 124.9(5) . . ?
C52 N54 C56 122.3(5) . . ?
C52 N54 C54 112.2(5) . . ?
C56 N54 C54 123.5(6) . . ?
C61 N61 C55 123.2(5) . . ?
C61 N61 C63 112.8(5) . . ?
C55 N61 C63 123.5(5) . . ?
C62 N62 C63 112.2(5) . . ?
C62 N62 C56 123.2(5) . . ?
C63 N62 C56 122.7(5) . . ?
C61 N63 C65 119.5(5) . . ?
C61 N63 C64 111.2(5) . . ?
C65 N63 C64 122.8(5) . . ?
C62 N64 C66 123.7(5) . . ?
C62 N64 C64 111.2(5) . . ?
C66 N64 C64 123.0(5) . . ?
C71 N71 C73 110.3(7) . . ?
C71 N71 C125 120.9(6) . . ?
C73 N71 C125 126.9(6) . . ?
C72 N72 C73 113.1(7) . . ?
C72 N72 C126 121.4(6) . . ?
C73 N72 C126 125.3(7) . . ?
C71 N73 C75 122.5(6) . . ?
C71 N73 C74 112.6(7) . . ?
C75 N73 C74 124.8(6) . . ?
C72 N74 C76 120.4(6) . . ?
C72 N74 C74 112.6(7) . . ?
C76 N74 C74 124.2(7) . . ?
C81 N81 C75 122.2(6) . . ?
C81 N81 C83 111.2(6) . . ?
C75 N81 C83 123.6(6) . . ?
C82 N82 C76 124.4(6) . . ?
C82 N82 C83 110.7(7) . . ?
C76 N82 C83 124.2(7) . . ?
C81 N83 C84 111.1(6) . . ?
C81 N83 C85 122.8(6) . . ?
C84 N83 C85 123.7(6) . . ?
C82 N84 C86 122.5(6) . . ?
C82 N84 C84 110.4(7) . . ?
C86 N84 C84 122.3(6) . . ?
C91 N91 C85 122.4(6) . . ?
C91 N91 C93 110.7(6) . . ?
C85 N91 C93 122.0(6) . . ?
C92 N92 C93 110.4(6) . . ?
C92 N92 C86 123.6(6) . . ?
C93 N92 C86 122.1(6) . . ?
C91 N93 C94 113.7(7) . . ?
C91 N93 C95 123.4(6) . . ?
C94 N93 C95 122.9(6) . . ?
C92 N94 C96 122.8(6) . . ?
C92 N94 C94 111.9(7) . . ?
C96 N94 C94 123.0(6) . . ?
C101 N101 C103 111.8(6) . . ?
C101 N101 C95 121.9(6) . . ?
C103 N101 C95 125.1(6) . . ?
C102 N102 C96 123.2(6) . . ?
C102 N102 C103 112.4(6) . . ?
C96 N102 C103 124.4(6) . . ?
C101 N103 C105 123.5(6) . . ?
C101 N103 C104 110.8(6) . . ?
C105 N103 C104 124.7(6) . . ?
C102 N104 C106 122.2(6) . . ?
C102 N104 C104 112.3(6) . . ?
C106 N104 C104 125.4(6) . . ?
C111 N111 C105 124.9(6) . . ?
C111 N111 C113 112.0(6) . . ?
C105 N111 C113 122.7(6) . . ?
C112 N112 C113 113.4(6) . . ?
C112 N112 C106 122.8(6) . . ?
C113 N112 C106 121.7(6) . . ?
C111 N113 C115 124.4(6) . . ?
C111 N113 C114 111.1(6) . . ?
C115 N113 C114 120.4(6) . . ?
C112 N114 C114 111.1(6) . . ?
C112 N114 C116 122.5(6) . . ?
C114 N114 C116 121.3(6) . . ?
C121 N121 C115 121.5(6) . . ?
C121 N121 C123 110.9(7) . . ?
C115 N121 C123 123.8(7) . . ?
C122 N122 C116 122.9(6) . . ?
C122 N122 C123 111.2(7) . . ?
C116 N122 C123 123.3(7) . . ?
C121 N123 C124 112.5(6) . . ?
C121 N123 C125 123.1(6) . . ?
C124 N123 C125 124.5(6) . . ?
C122 N124 C124 110.7(7) . . ?
C122 N124 C126 122.9(6) . . ?
C124 N124 C126 125.1(6) . . ?
C131 N131 C133 111.5(6) . . ?
C131 N131 C185 119.8(5) . . ?
C133 N131 C185 122.6(6) . . ?
C132 N132 C186 123.8(6) . . ?
C132 N132 C133 110.8(5) . . ?
C186 N132 C133 125.4(6) . . ?
C131 N133 C134 113.3(5) . . ?
C131 N133 C135 123.5(5) . . ?
C134 N133 C135 123.2(5) . . ?
C132 N134 C136 119.8(5) . . ?
C132 N134 C134 111.6(5) . . ?
C136 N134 C134 122.3(6) . . ?
C141 N141 C143 112.5(5) . . ?
C141 N141 C135 122.0(5) . . ?
C143 N141 C135 125.2(5) . . ?
C142 N142 C143 111.4(5) . . ?
C142 N142 C136 123.7(5) . . ?
C143 N142 C136 123.2(6) . . ?
C141 N143 C145 122.2(5) . . ?
C141 N143 C144 112.7(5) . . ?
C145 N143 C144 125.1(5) . . ?
C142 N144 C144 112.2(6) . . ?
C142 N144 C146 122.6(6) . . ?
C144 N144 C146 124.6(5) . . ?
C151 N151 C145 123.5(6) . . ?
C151 N151 C153 112.1(6) . . ?
C145 N151 C153 124.3(6) . . ?
C152 N152 C153 113.1(6) . . ?
C152 N152 C146 122.8(6) . . ?
C153 N152 C146 122.6(6) . . ?
C151 N153 C155 120.0(6) . . ?
C151 N153 C154 111.0(6) . . ?
C155 N153 C154 124.3(6) . . ?
C152 N154 C156 123.0(6) . . ?
C152 N154 C154 111.9(6) . . ?
C156 N154 C154 124.2(6) . . ?
C161 N161 C155 123.5(6) . . ?
C161 N161 C163 111.9(6) . . ?
C155 N161 C163 123.4(6) . . ?
C162 N162 C156 124.1(6) . . ?
C162 N162 C163 110.1(6) . . ?
C156 N162 C163 124.3(6) . . ?
C161 N163 C165 123.8(6) . . ?
C161 N163 C164 113.1(6) . . ?
C165 N163 C164 122.9(6) . . ?
C162 N164 C166 121.8(6) . . ?
C162 N164 C164 112.6(6) . . ?
C166 N164 C164 123.0(6) . . ?
C171 N171 C173 113.5(6) . . ?
C171 N171 C165 122.1(6) . . ?
C173 N171 C165 123.1(6) . . ?
C172 N172 C166 123.1(6) . . ?
C172 N172 C173 112.6(5) . . ?
C166 N172 C173 123.9(6) . . ?
C171 N173 C175 121.4(6) . . ?
C171 N173 C174 112.9(6) . . ?
C175 N173 C174 125.4(6) . . ?
C172 N174 C176 121.5(5) . . ?
C172 N174 C174 112.3(5) . . ?
C176 N174 C174 123.1(5) . . ?
C181 N181 C175 121.6(6) . . ?
C181 N181 C183 112.6(6) . . ?
C175 N181 C183 125.6(6) . . ?
C182 N182 C176 122.4(5) . . ?
C182 N182 C183 112.1(5) . . ?
C176 N182 C183 123.9(5) . . ?
C181 N183 C185 121.8(5) . . ?
C181 N183 C184 111.6(6) . . ?
C185 N183 C184 122.5(5) . . ?
C182 N184 C186 123.2(6) . . ?
C182 N184 C184 112.5(5) . . ?
C186 N184 C184 124.3(6) . . ?
O11 C11 N13 124.7(6) . . ?
O11 C11 N11 126.1(6) . . ?
N13 C11 N11 109.2(5) . . ?
O12 C12 N12 126.7(6) . . ?
O12 C12 N14 124.7(6) . . ?
N12 C12 N14 108.6(5) . . ?
N11 C13 N12 114.3(5) . . ?
N11 C13 C14 102.5(5) . . ?
N12 C13 C14 103.0(5) . . ?
N11 C13 H13 112.1 . . ?
N12 C13 H13 112.1 . . ?
C14 C13 H13 112.1 . . ?
N14 C14 N13 115.5(5) . . ?
N14 C14 C13 103.3(5) . . ?
N13 C14 C13 102.7(5) . . ?
N14 C14 H14 111.6 . . ?
N13 C14 H14 111.6 . . ?
C13 C14 H14 111.6 . . ?
N21 C15 N13 113.6(5) . . ?
N21 C15 H15A 108.8 . . ?
N13 C15 H15A 108.8 . . ?
N21 C15 H15B 108.8 . . ?
N13 C15 H15B 108.8 . . ?
H15A C15 H15B 107.7 . . ?
N14 C16 N22 112.3(5) . . ?
N14 C16 H16A 109.1 . . ?
N22 C16 H16A 109.1 . . ?
N14 C16 H16B 109.1 . . ?
N22 C16 H16B 109.1 . . ?
H16A C16 H16B 107.9 . . ?
O21 C21 N21 126.4(6) . . ?
O21 C21 N23 124.3(6) . . ?
N21 C21 N23 109.2(5) . . ?
O22 C22 N22 125.6(6) . . ?
O22 C22 N24 124.7(6) . . ?
N22 C22 N24 109.8(5) . . ?
N21 C23 N22 115.4(5) . . ?
N21 C23 C24 103.7(5) . . ?
N22 C23 C24 104.3(5) . . ?
N21 C23 H23 111.0 . . ?
N22 C23 H23 111.0 . . ?
C24 C23 H23 111.0 . . ?
N23 C24 N24 115.1(5) . . ?
N23 C24 C23 103.9(5) . . ?
N24 C24 C23 102.6(5) . . ?
N23 C24 H24 111.5 . . ?
N24 C24 H24 111.5 . . ?
C23 C24 H24 111.5 . . ?
N23 C25 N31 113.1(5) . . ?
N23 C25 H25A 108.9 . . ?
N31 C25 H25A 108.9 . . ?
N23 C25 H25B 108.9 . . ?
N31 C25 H25B 108.9 . . ?
H25A C25 H25B 107.8 . . ?
N32 C26 N24 113.0(5) . . ?
N32 C26 H26A 109.0 . . ?
N24 C26 H26A 109.0 . . ?
N32 C26 H26B 109.0 . . ?
N24 C26 H26B 109.0 . . ?
H26A C26 H26B 107.8 . . ?
O31 C31 N31 124.3(6) . . ?
O31 C31 N33 125.6(6) . . ?
N31 C31 N33 110.0(6) . . ?
O32 C32 N34 127.2(6) . . ?
O32 C32 N32 124.6(6) . . ?
N34 C32 N32 108.1(5) . . ?
N32 C33 N31 114.9(5) . . ?
N32 C33 C34 103.8(5) . . ?
N31 C33 C34 101.8(5) . . ?
N32 C33 H33 111.9 . . ?
N31 C33 H33 111.9 . . ?
C34 C33 H33 111.9 . . ?
N33 C34 N34 115.3(5) . . ?
N33 C34 C33 104.7(5) . . ?
N34 C34 C33 102.5(5) . . ?
N33 C34 H34 111.3 . . ?
N34 C34 H34 111.3 . . ?
C33 C34 H34 111.3 . . ?
N33 C35 N41 112.9(5) . . ?
N33 C35 H35A 109.0 . . ?
N41 C35 H35A 109.0 . . ?
N33 C35 H35B 109.0 . . ?
N41 C35 H35B 109.0 . . ?
H35A C35 H35B 107.8 . . ?
N34 C36 N42 114.0(5) . . ?
N34 C36 H36A 108.8 . . ?
N42 C36 H36A 108.8 . . ?
N34 C36 H36B 108.8 . . ?
N42 C36 H36B 108.8 . . ?
H36A C36 H36B 107.7 . . ?
O41 C41 N43 125.6(7) . . ?
O41 C41 N41 124.7(6) . . ?
N43 C41 N41 109.8(6) . . ?
O42 C42 N42 126.9(6) . . ?
O42 C42 N44 125.1(6) . . ?
N42 C42 N44 108.0(5) . . ?
N42 C43 N41 112.3(5) . . ?
N42 C43 C44 104.6(5) . . ?
N41 C43 C44 103.5(5) . . ?
N42 C43 H43 112.0 . . ?
N41 C43 H43 112.0 . . ?
C44 C43 H43 112.0 . . ?
N43 C44 N44 115.0(5) . . ?
N43 C44 C43 103.6(5) . . ?
N44 C44 C43 103.3(5) . . ?
N43 C44 H44 111.4 . . ?
N44 C44 H44 111.4 . . ?
C43 C44 H44 111.4 . . ?
N51 C45 N43 111.9(5) . . ?
N51 C45 H45A 109.2 . . ?
N43 C45 H45A 109.2 . . ?
N51 C45 H45B 109.2 . . ?
N43 C45 H45B 109.2 . . ?
H45A C45 H45B 107.9 . . ?
N44 C46 N52 114.4(5) . . ?
N44 C46 H46A 108.7 . . ?
N52 C46 H46A 108.7 . . ?
N44 C46 H46B 108.7 . . ?
N52 C46 H46B 108.7 . . ?
H46A C46 H46B 107.6 . . ?
O51 C51 N53 125.9(6) . . ?
O51 C51 N51 124.6(6) . . ?
N53 C51 N51 109.6(5) . . ?
O52 C52 N54 126.3(6) . . ?
O52 C52 N52 125.9(6) . . ?
N54 C52 N52 107.7(5) . . ?
N52 C53 N51 114.7(5) . . ?
N52 C53 C54 103.1(5) . . ?
N51 C53 C54 104.2(5) . . ?
N52 C53 H53 111.4 . . ?
N51 C53 H53 111.4 . . ?
C54 C53 H53 111.4 . . ?
N53 C54 N54 115.1(5) . . ?
N53 C54 C53 102.4(5) . . ?
N54 C54 C53 103.0(5) . . ?
N53 C54 H54 111.9 . . ?
N54 C54 H54 111.9 . . ?
C53 C54 H54 111.9 . . ?
N61 C55 N53 113.4(6) . . ?
N61 C55 H55A 108.9 . . ?
N53 C55 H55A 108.9 . . ?
N61 C55 H55B 108.9 . . ?
N53 C55 H55B 108.9 . . ?
H55A C55 H55B 107.7 . . ?
N54 C56 N62 112.9(5) . . ?
N54 C56 H56A 109.0 . . ?
N62 C56 H56A 109.0 . . ?
N54 C56 H56B 109.0 . . ?
N62 C56 H56B 109.0 . . ?
H56A C56 H56B 107.8 . . ?
O61 C61 N61 125.1(6) . . ?
O61 C61 N63 126.2(6) . . ?
N61 C61 N63 108.7(5) . . ?
O62 C62 N64 125.5(6) . . ?
O62 C62 N62 125.3(6) . . ?
N64 C62 N62 109.1(6) . . ?
N62 C63 N61 115.2(5) . . ?
N62 C63 C64 102.9(5) . . ?
N61 C63 C64 102.4(5) . . ?
N62 C63 H63 111.9 . . ?
N61 C63 H63 111.9 . . ?
C64 C63 H63 111.9 . . ?
N64 C64 N63 114.0(5) . . ?
N64 C64 C63 103.6(5) . . ?
N63 C64 C63 104.0(5) . . ?
N64 C64 H64 111.6 . . ?
N63 C64 H64 111.6 . . ?
C63 C64 H64 111.6 . . ?
N63 C65 N11 113.4(5) . . ?
N63 C65 H65A 108.9 . . ?
N11 C65 H65A 108.9 . . ?
N63 C65 H65B 108.9 . . ?
N11 C65 H65B 108.9 . . ?
H65A C65 H65B 107.7 . . ?
N64 C66 N12 113.2(5) . . ?
N64 C66 H66A 108.9 . . ?
N12 C66 H66A 108.9 . . ?
N64 C66 H66B 108.9 . . ?
N12 C66 H66B 108.9 . . ?
H66A C66 H66B 107.7 . . ?
O71 C71 N73 125.6(7) . . ?
O71 C71 N71 124.3(7) . . ?
N73 C71 N71 109.9(6) . . ?
O72 C72 N74 127.8(8) . . ?
O72 C72 N72 125.4(8) . . ?
N74 C72 N72 106.8(6) . . ?
N72 C73 N71 115.1(7) . . ?
N72 C73 C74 103.7(6) . . ?
N71 C73 C74 103.9(6) . . ?
N72 C73 H73 111.2 . . ?
N71 C73 H73 111.2 . . ?
C74 C73 H73 111.2 . . ?
N73 C74 N74 117.1(6) . . ?
N73 C74 C73 102.5(6) . . ?
N74 C74 C73 102.7(7) . . ?
N73 C74 H74 111.3 . . ?
N74 C74 H74 111.3 . . ?
C73 C74 H74 111.3 . . ?
N73 C75 N81 113.4(6) . . ?
N73 C75 H75A 108.9 . . ?
N81 C75 H75A 108.9 . . ?
N73 C75 H75B 108.9 . . ?
N81 C75 H75B 108.9 . . ?
H75A C75 H75B 107.7 . . ?
N74 C76 N82 114.2(6) . . ?
N74 C76 H76A 108.7 . . ?
N82 C76 H76A 108.7 . . ?
N74 C76 H76B 108.7 . . ?
N82 C76 H76B 108.7 . . ?
H76A C76 H76B 107.6 . . ?
O81 C81 N81 125.3(7) . . ?
O81 C81 N83 125.3(7) . . ?
N81 C81 N83 109.3(6) . . ?
O82 C82 N84 125.2(8) . . ?
O82 C82 N82 125.2(8) . . ?
N84 C82 N82 109.5(6) . . ?
N82 C83 N81 114.5(6) . . ?
N82 C83 C84 104.8(6) . . ?
N81 C83 C84 104.0(6) . . ?
N82 C83 H83 111.0 . . ?
N81 C83 H83 111.0 . . ?
C84 C83 H83 111.0 . . ?
N83 C84 N84 113.4(6) . . ?
N83 C84 C83 103.8(6) . . ?
N84 C84 C83 103.5(6) . . ?
N83 C84 H84 111.9 . . ?
N84 C84 H84 111.9 . . ?
C83 C84 H84 111.9 . . ?
N91 C85 N83 114.1(6) . . ?
N91 C85 H85A 108.7 . . ?
N83 C85 H85A 108.7 . . ?
N91 C85 H85B 108.7 . . ?
N83 C85 H85B 108.7 . . ?
H85A C85 H85B 107.6 . . ?
N84 C86 N92 112.4(6) . . ?
N84 C86 H86A 109.1 . . ?
N92 C86 H86A 109.1 . . ?
N84 C86 H86B 109.1 . . ?
N92 C86 H86B 109.1 . . ?
H86A C86 H86B 107.9 . . ?
O91 C91 N93 126.4(7) . . ?
O91 C91 N91 125.1(7) . . ?
N93 C91 N91 108.5(6) . . ?
O92 C92 N94 126.5(8) . . ?
O92 C92 N92 124.1(8) . . ?
N94 C92 N92 109.3(6) . . ?
N92 C93 N91 114.6(6) . . ?
N92 C93 C94 104.5(6) . . ?
N91 C93 C94 103.7(6) . . ?
N92 C93 H93 111.2 . . ?
N91 C93 H93 111.2 . . ?
C94 C93 H93 111.2 . . ?
N93 C94 N94 116.9(6) . . ?
N93 C94 C93 102.9(6) . . ?
N94 C94 C93 102.7(6) . . ?
N93 C94 H94 111.2 . . ?
N94 C94 H94 111.2 . . ?
C93 C94 H94 111.2 . . ?
N101 C95 N93 114.7(5) . . ?
N101 C95 H95A 108.6 . . ?
N93 C95 H95A 108.6 . . ?
N101 C95 H95B 108.6 . . ?
N93 C95 H95B 108.6 . . ?
H95A C95 H95B 107.6 . . ?
N94 C96 N102 114.3(6) . . ?
N94 C96 H96A 108.7 . . ?
N102 C96 H96A 108.7 . . ?
N94 C96 H96B 108.7 . . ?
N102 C96 H96B 108.7 . . ?
H96A C96 H96B 107.6 . . ?
O101 C101 N103 125.2(7) . . ?
O101 C101 N101 125.3(7) . . ?
N103 C101 N101 109.4(6) . . ?
O102 C102 N104 126.0(7) . . ?
O102 C102 N102 125.1(6) . . ?
N104 C102 N102 108.9(6) . . ?
N101 C103 N102 116.0(7) . . ?
N101 C103 C104 104.3(6) . . ?
N102 C103 C104 103.0(6) . . ?
N101 C103 H103 111.0 . . ?
N102 C103 H103 111.0 . . ?
C104 C103 H103 111.0 . . ?
N104 C104 N103 115.1(6) . . ?
N104 C104 C103 102.9(6) . . ?
N103 C104 C103 103.1(6) . . ?
N104 C104 H104 111.7 . . ?
N103 C104 H104 111.7 . . ?
C103 C104 H104 111.7 . . ?
N103 C105 N111 113.2(6) . . ?
N103 C105 H10A 108.9 . . ?
N111 C105 H10A 108.9 . . ?
N103 C105 H10B 108.9 . . ?
N111 C105 H10B 108.9 . . ?
H10A C105 H10B 107.7 . . ?
N104 C106 N112 114.4(6) . . ?
N104 C106 H10C 108.7 . . ?
N112 C106 H10C 108.7 . . ?
N104 C106 H10D 108.7 . . ?
N112 C106 H10D 108.7 . . ?
H10C C106 H10D 107.6 . . ?
O111 C111 N111 124.9(7) . . ?
O111 C111 N113 125.1(6) . . ?
N111 C111 N113 110.0(6) . . ?
O112 C112 N112 126.1(7) . . ?
O112 C112 N114 126.1(7) . . ?
N112 C112 N114 107.9(6) . . ?
N111 C113 N112 115.5(6) . . ?
N111 C113 C114 103.8(5) . . ?
N112 C113 C114 101.6(6) . . ?
N111 C113 H113 111.7 . . ?
N112 C113 H113 111.7 . . ?
C114 C113 H113 111.7 . . ?
N114 C114 N113 114.1(6) . . ?
N114 C114 C113 105.3(5) . . ?
N113 C114 C113 102.7(6) . . ?
N114 C114 H114 111.4 . . ?
N113 C114 H114 111.4 . . ?
C113 C114 H114 111.4 . . ?
N121 C115 N113 113.2(6) . . ?
N121 C115 H11A 108.9 . . ?
N113 C115 H11A 108.9 . . ?
N121 C115 H11B 108.9 . . ?
N113 C115 H11B 108.9 . . ?
H11A C115 H11B 107.8 . . ?
N122 C116 N114 113.6(6) . . ?
N122 C116 H11C 108.8 . . ?
N114 C116 H11C 108.8 . . ?
N122 C116 H11D 108.8 . . ?
N114 C116 H11D 108.8 . . ?
H11C C116 H11D 107.7 . . ?
O121 C121 N121 125.1(7) . . ?
O121 C121 N123 126.5(7) . . ?
N121 C121 N123 108.4(6) . . ?
O122 C122 N124 125.5(8) . . ?
O122 C122 N122 124.9(8) . . ?
N124 C122 N122 109.6(6) . . ?
N121 C123 N122 114.5(6) . . ?
N121 C123 C124 104.6(7) . . ?
N122 C123 C124 103.0(6) . . ?
N121 C123 H123 111.4 . . ?
N122 C123 H123 111.4 . . ?
C124 C123 H123 111.4 . . ?
N123 C124 N124 115.7(6) . . ?
N123 C124 C123 103.3(6) . . ?
N124 C124 C123 105.1(6) . . ?
N123 C124 H124 110.8 . . ?
N124 C124 H124 110.8 . . ?
C123 C124 H124 110.8 . . ?
N123 C125 N71 113.2(6) . . ?
N123 C125 H12A 108.9 . . ?
N71 C125 H12A 108.9 . . ?
N123 C125 H12B 108.9 . . ?
N71 C125 H12B 108.9 . . ?
H12A C125 H12B 107.8 . . ?
N124 C126 N72 115.0(6) . . ?
N124 C126 H12C 108.5 . . ?
N72 C126 H12C 108.5 . . ?
N124 C126 H12D 108.5 . . ?
N72 C126 H12D 108.5 . . ?
H12C C126 H12D 107.5 . . ?
O131 C131 N133 125.2(6) . . ?
O131 C131 N131 127.3(6) . . ?
N133 C131 N131 107.5(5) . . ?
O132 C132 N134 126.1(6) . . ?
O132 C132 N132 125.4(6) . . ?
N134 C132 N132 108.5(6) . . ?
N131 C133 N132 113.6(5) . . ?
N131 C133 C134 102.9(5) . . ?
N132 C133 C134 103.5(5) . . ?
N131 C133 H133 112.0 . . ?
N132 C133 H133 112.0 . . ?
C134 C133 H133 112.0 . . ?
N133 C134 N134 113.0(6) . . ?
N133 C134 C133 102.2(5) . . ?
N134 C134 C133 102.1(5) . . ?
N133 C134 H134 112.8 . . ?
N134 C134 H134 112.8 . . ?
C133 C134 H134 112.8 . . ?
N133 C135 N141 112.9(5) . . ?
N133 C135 H13A 109.0 . . ?
N141 C135 H13A 109.0 . . ?
N133 C135 H13B 109.0 . . ?
N141 C135 H13B 109.0 . . ?
H13A C135 H13B 107.8 . . ?
N134 C136 N142 113.0(5) . . ?
N134 C136 H13C 109.0 . . ?
N142 C136 H13C 109.0 . . ?
N134 C136 H13D 109.0 . . ?
N142 C136 H13D 109.0 . . ?
H13C C136 H13D 107.8 . . ?
O141 C141 N143 126.8(6) . . ?
O141 C141 N141 124.8(6) . . ?
N143 C141 N141 108.4(5) . . ?
O142 C142 N144 126.9(6) . . ?
O142 C142 N142 123.7(6) . . ?
N144 C142 N142 109.3(6) . . ?
N142 C143 N141 114.7(5) . . ?
N142 C143 C144 103.2(5) . . ?
N141 C143 C144 103.4(5) . . ?
N142 C143 H143 111.7 . . ?
N141 C143 H143 111.7 . . ?
C144 C143 H143 111.7 . . ?
N144 C144 N143 115.9(6) . . ?
N144 C144 C143 103.6(5) . . ?
N143 C144 C143 102.9(5) . . ?
N144 C144 H144 111.3 . . ?
N143 C144 H144 111.3 . . ?
C143 C144 H144 111.3 . . ?
N151 C145 N143 113.5(5) . . ?
N151 C145 H14A 108.9 . . ?
N143 C145 H14A 108.9 . . ?
N151 C145 H14B 108.9 . . ?
N143 C145 H14B 108.9 . . ?
H14A C145 H14B 107.7 . . ?
N152 C146 N144 113.5(5) . . ?
N152 C146 H14C 108.9 . . ?
N144 C146 H14C 108.9 . . ?
N152 C146 H14D 108.9 . . ?
N144 C146 H14D 108.9 . . ?
H14C C146 H14D 107.7 . . ?
O151 C151 N153 127.1(6) . . ?
O151 C151 N151 124.0(6) . . ?
N153 C151 N151 108.9(6) . . ?
O152 C152 N152 125.7(7) . . ?
O152 C152 N154 126.8(7) . . ?
N152 C152 N154 107.4(6) . . ?
N152 C153 N151 113.5(6) . . ?
N152 C153 C154 102.2(6) . . ?
N151 C153 C154 102.3(6) . . ?
N152 C153 H153 112.6 . . ?
N151 C153 H153 112.6 . . ?
C154 C153 H153 112.6 . . ?
N154 C154 N153 114.8(6) . . ?
N154 C154 C153 103.4(6) . . ?
N153 C154 C153 104.5(6) . . ?
N154 C154 H154 111.2 . . ?
N153 C154 H154 111.2 . . ?
C153 C154 H154 111.2 . . ?
N161 C155 N153 113.5(6) . . ?
N161 C155 H15C 108.9 . . ?
N153 C155 H15C 108.9 . . ?
N161 C155 H15D 108.9 . . ?
N153 C155 H15D 108.9 . . ?
H15C C155 H15D 107.7 . . ?
N162 C156 N154 115.7(6) . . ?
N162 C156 H15E 108.3 . . ?
N154 C156 H15E 108.3 . . ?
N162 C156 H15F 108.3 . . ?
N154 C156 H15F 108.3 . . ?
H15E C156 H15F 107.4 . . ?
O161 C161 N163 127.1(7) . . ?
O161 C161 N161 124.7(7) . . ?
N163 C161 N161 108.2(6) . . ?
O162 C162 N164 126.3(7) . . ?
O162 C162 N162 124.6(7) . . ?
N164 C162 N162 109.0(6) . . ?
N161 C163 N162 114.8(6) . . ?
N161 C163 C164 104.1(5) . . ?
N162 C163 C164 104.4(5) . . ?
N161 C163 H163 111.0 . . ?
N162 C163 H163 111.0 . . ?
C164 C163 H163 111.0 . . ?
N164 C164 N163 115.0(6) . . ?
N164 C164 C163 102.5(6) . . ?
N163 C164 C163 102.2(6) . . ?
N164 C164 H164 112.1 . . ?
N163 C164 H164 112.1 . . ?
C163 C164 H164 112.1 . . ?
N163 C165 N171 113.1(6) . . ?
N163 C165 H16C 109.0 . . ?
N171 C165 H16C 109.0 . . ?
N163 C165 H16D 109.0 . . ?
N171 C165 H16D 109.0 . . ?
H16C C165 H16D 107.8 . . ?
N164 C166 N172 113.4(6) . . ?
N164 C166 H16E 108.9 . . ?
N172 C166 H16E 108.9 . . ?
N164 C166 H16F 108.9 . . ?
N172 C166 H16F 108.9 . . ?
H16E C166 H16F 107.7 . . ?
O171 C171 N171 125.0(7) . . ?
O171 C171 N173 127.5(7) . . ?
N171 C171 N173 107.5(6) . . ?
O172 C172 N172 125.7(6) . . ?
O172 C172 N174 125.6(6) . . ?
N172 C172 N174 108.7(6) . . ?
N172 C173 N171 112.2(6) . . ?
N172 C173 C174 103.8(5) . . ?
N171 C173 C174 102.0(5) . . ?
N172 C173 H173 112.7 . . ?
N171 C173 H173 112.7 . . ?
C174 C173 H173 112.7 . . ?
N173 C174 N174 113.4(6) . . ?
N173 C174 C173 103.7(5) . . ?
N174 C174 C173 102.4(5) . . ?
N173 C174 H174 112.2 . . ?
N174 C174 H174 112.2 . . ?
C173 C174 H174 112.2 . . ?
N173 C175 N181 114.9(6) . . ?
N173 C175 H17A 108.5 . . ?
N181 C175 H17A 108.5 . . ?
N173 C175 H17B 108.5 . . ?
N181 C175 H17B 108.5 . . ?
H17A C175 H17B 107.5 . . ?
N182 C176 N174 112.7(5) . . ?
N182 C176 H17C 109.1 . . ?
N174 C176 H17C 109.1 . . ?
N182 C176 H17D 109.1 . . ?
N174 C176 H17D 109.1 . . ?
H17C C176 H17D 107.8 . . ?
O181 C181 N181 127.3(7) . . ?
O181 C181 N183 124.3(7) . . ?
N181 C181 N183 108.4(6) . . ?
O182 C182 N182 125.2(6) . . ?
O182 C182 N184 127.3(7) . . ?
N182 C182 N184 107.4(5) . . ?
N181 C183 N182 114.0(5) . . ?
N181 C183 C184 103.5(5) . . ?
N182 C183 C184 102.4(5) . . ?
N181 C183 H183 112.1 . . ?
N182 C183 H183 112.1 . . ?
C184 C183 H183 112.1 . . ?
N184 C184 N183 115.0(5) . . ?
N184 C184 C183 103.5(5) . . ?
N183 C184 C183 102.3(5) . . ?
N184 C184 H184 111.8 . . ?
N183 C184 H184 111.8 . . ?
C183 C184 H184 111.8 . . ?
N131 C185 N183 112.6(5) . . ?
N131 C185 H18A 109.1 . . ?
N183 C185 H18A 109.1 . . ?
N131 C185 H18B 109.1 . . ?
N183 C185 H18B 109.1 . . ?
H18A C185 H18B 107.8 . . ?
N132 C186 N184 114.3(5) . . ?
N132 C186 H18C 108.7 . . ?
N184 C186 H18C 108.7 . . ?
N132 C186 H18D 108.7 . . ?
N184 C186 H18D 108.7 . . ?
H18C C186 H18D 107.6 . . ?
La1 O11M La4 105.02(15) . . ?
La1 O11M La2 109.33(17) . . ?
La4 O11M La2 102.59(15) . . ?
La1 O11M H11M 113.0 . . ?
La4 O11M H11M 113.0 . . ?
La2 O11M H11M 113.0 . . ?
La3 O12M La1 90.33(14) . . ?
La3 O12M H12M 134.8 . . ?
La1 O12M H12M 134.8 . . ?
La2 O21M La3 108.61(16) . . ?
La2 O21M La1 109.62(16) . . ?
La3 O21M La1 103.74(15) . . ?
La2 O21M H21M 111.5 . . ?
La3 O21M H21M 111.5 . . ?
La1 O21M H21M 111.5 . . ?
La2 O22M La4 88.37(13) . . ?
La2 O22M H22M 135.8 . . ?
La4 O22M H22M 135.8 . . ?
La3 O31M La1 106.55(16) . . ?
La3 O31M La4 111.15(16) . . ?
La1 O31M La4 103.26(15) . . ?
La3 O31M H31M 111.8 . . ?
La1 O31M H31M 111.8 . . ?
La4 O31M H31M 111.8 . . ?
La3 O32M La2 88.10(12) . . ?
La3 O32M H32M 135.9 . . ?
La2 O32M H32M 135.9 . . ?
La4 O41M La2 104.66(15) . . ?
La4 O41M La3 110.58(16) . . ?
La2 O41M La3 104.14(16) . . ?
La4 O41M H41M 112.3 . . ?
La2 O41M H41M 112.3 . . ?
La3 O41M H41M 112.3 . . ?
La4 O42M La1 90.24(14) . . ?
La4 O42M H42M 134.9 . . ?
La1 O42M H42M 134.9 . . ?
O11N N1N O12N 121.1(6) . . ?
O11N N1N O13N 120.4(6) . . ?
O12N N1N O13N 118.5(6) . . ?
O22N N2N O23N 119.0(9) . . ?
O22N N2N O21N 127.6(9) . . ?
O23N N2N O21N 113.4(10) . . ?
O31N N3N O33N 125.9(8) . . ?
O31N N3N O32N 120.1(8) . . ?
O33N N3N O32N 112.1(8) . . ?
O43N N4N O41N 123.4(11) . . ?
O43N N4N O42N 115.8(9) . . ?
O41N N4N O42N 120.7(10) . . ?
O52N N5N O51N 121.0(8) . . ?
O52N N5N O53N 118.0(8) . . ?
O51N N5N O53N 120.6(8) . . ?
O61N N6N O62N 125.7(10) . . ?
O61N N6N O63N 120.4(9) . . ?
O62N N6N O63N 113.9(9) . . ?
O71N N7N O73N 125.7(11) . . ?
O71N N7N O72N 126.9(10) . . ?
O73N N7N O72N 107.2(10) . . ?
C11S O11S La1 135.6(4) . . ?
C11S O12S La2 137.4(4) . . ?
C21S O21S La2 137.2(4) . . ?
C31S O31S La3 137.3(4) . . ?
C31S O32S La4 135.7(4) . . ?
C16S N15S C14S 117.1(5) . . ?
C16S N15S Ag1 116.9(4) . . ?
C14S N15S Ag1 125.9(4) . . ?
C26S N25S C24S 117.0(6) . . ?
C26S N25S Ag2 119.3(5) . 2 ?
C24S N25S Ag2 123.7(6) . 2 ?
C34S N35S C36S 117.5(6) . . ?
C34S N35S Ag2 117.2(4) . . ?
C36S N35S Ag2 125.1(4) . . ?
C44S N45S C46S 118.0(7) . . ?
C44S N45S Ag1 122.1(6) . . ?
C46S N45S Ag1 117.6(6) . . ?
O12S C11S O11S 127.2(6) . . ?
O12S C11S C12S 115.7(6) . . ?
O11S C11S C12S 117.2(6) . . ?
C17S C12S C13S 120.5(6) . . ?
C17S C12S C11S 120.2(6) . . ?
C13S C12S C11S 119.3(6) . . ?
C12S C13S C14S 118.2(6) . . ?
C12S C13S H13S 120.9 . . ?
C14S C13S H13S 120.9 . . ?
N15S C14S C13S 121.8(6) . . ?
N15S C14S H14S 119.1 . . ?
C13S C14S H14S 119.1 . . ?
N15S C16S C17S 123.9(6) . . ?
N15S C16S H16S 118.0 . . ?
C17S C16S H16S 118.0 . . ?
C12S C17S C16S 118.3(6) . . ?
C12S C17S H17S 120.8 . . ?
C16S C17S H17S 120.8 . . ?
O22S C21S O21S 125.5(6) . . ?
O22S C21S C22S 118.2(6) . . ?
O21S C21S C22S 116.2(6) . . ?
C23S C22S C27S 119.1(6) . . ?
C23S C22S C21S 120.4(6) . . ?
C27S C22S C21S 120.3(6) . . ?
C22S C23S C24S 120.1(7) . . ?
C22S C23S H23S 120.0 . . ?
C24S C23S H23S 120.0 . . ?
N25S C24S C23S 122.0(8) . . ?
N25S C24S H24S 119.0 . . ?
C23S C24S H24S 119.0 . . ?
N25S C26S C27S 124.3(7) . . ?
N25S C26S H26S 117.9 . . ?
C27S C26S H26S 117.9 . . ?
C22S C27S C26S 117.5(7) . . ?
C22S C27S H27S 121.3 . . ?
C26S C27S H27S 121.3 . . ?
O31S C31S O32S 127.6(6) . . ?
O31S C31S C32S 116.6(5) . . ?
O32S C31S C32S 115.8(6) . . ?
C37S C32S C33S 118.6(6) . . ?
C37S C32S C31S 121.7(5) . . ?
C33S C32S C31S 119.7(6) . . ?
C34S C33S C32S 117.5(6) . . ?
C34S C33S H33S 121.2 . . ?
C32S C33S H33S 121.2 . . ?
N35S C34S C33S 124.2(6) . . ?
N35S C34S H34S 117.9 . . ?
C33S C34S H34S 117.9 . . ?
N35S C36S C37S 123.3(6) . . ?
N35S C36S H36S 118.3 . . ?
C37S C36S H36S 118.3 . . ?
C32S C37S C36S 118.8(6) . . ?
C32S C37S H37S 120.6 . . ?
C36S C37S H37S 120.6 . . ?
O42S C41S O41S 128.8(8) . . ?
O42S C41S C42S 113.7(7) . . ?
O41S C41S C42S 117.4(7) . . ?
C47S C42S C43S 120.5(6) . . ?
C47S C42S C41S 118.2(7) . . ?
C43S C42S C41S 121.2(7) . . ?
C42S C43S C44S 119.3(8) . . ?
C42S C43S H43S 120.4 . . ?
C44S C43S H43S 120.4 . . ?
N45S C44S C43S 123.0(8) . . ?
N45S C44S H44S 118.5 . . ?
C43S C44S H44S 118.5 . . ?
N45S C46S C47S 121.1(7) . . ?
N45S C46S H46S 119.5 . . ?
C47S C46S H46S 119.5 . . ?
C42S C47S C46S 117.9(5) . . ?
C42S C47S H47S 121.1 . . ?
C46S C47S H47S 121.1 . . ?

loop_
_geom_bond_atom_site_label_1
_geom_bond_atom_site_label_2
_geom_bond_distance
_geom_bond_site_symmetry_2
_geom_bond_publ_flag
La1 O11M 2.447(4) . ?
La1 O31M 2.448(4) . ?
La1 O11S 2.472(4) . ?
La1 O21M 2.510(4) . ?
La1 O11 2.526(4) . ?
La1 O21 2.559(5) . ?
La1 O13M 2.567(4) . ?
La1 O12M 2.759(5) . ?
La1 O42M 2.789(5) . ?
La1 La3 3.9065(6) . ?
La1 La4 3.9088(9) . ?
La1 La2 4.0356(6) . ?
La2 O21M 2.428(4) . ?
La2 O21S 2.462(4) . ?
La2 O12S 2.479(4) . ?
La2 O41M 2.479(4) . ?
La2 O11M 2.500(4) . ?
La2 O41 2.515(5) . ?
La2 O51 2.517(4) . ?
La2 O22M 2.713(5) . ?
La2 O32M 3.037(4) . ?
La2 La4 3.8864(6) . ?
La2 La3 3.9662(6) . ?
La3 O31M 2.426(4) . ?
La3 O21M 2.456(4) . ?
La3 O31S 2.477(4) . ?
La3 O71 2.513(4) . ?
La3 O81 2.544(4) . ?
La3 O41M 2.549(4) . ?
La3 O33M 2.566(5) . ?
La3 O32M 2.653(4) . ?
La3 O12M 2.750(5) . ?
La3 La4 4.0946(9) . ?
La4 O41M 2.431(4) . ?
La4 O32S 2.471(4) . ?
La4 O11M 2.480(4) . ?
La4 O101 2.518(4) . ?
La4 O43M 2.522(5) . ?
La4 O31M 2.537(4) . ?
La4 O111 2.542(5) . ?
La4 O42M 2.727(5) . ?
La4 O22M 2.861(4) . ?
Ag1 N15S 2.151(5) . ?
Ag1 N45S 2.235(6) . ?
Ag1 O1M 2.421(5) . ?
Ag2 N35S 2.139(5) . ?
Ag2 N25S 2.158(6) 2_545 ?
Ag2 O5M 2.594(7) . ?
Ag3 O4M 2.316(5) . ?
Ag3 O3M 2.364(6) . ?
Ag3 O151 2.496(5) . ?
Ag3 O141 2.519(5) . ?
Ag3 O131 2.549(5) . ?
O11 C11 1.242(8) . ?
O12 C12 1.231(8) . ?
O21 C21 1.222(8) . ?
O22 C22 1.241(8) . ?
O31 C31 1.240(8) . ?
O32 C32 1.229(8) . ?
O41 C41 1.232(8) . ?
O42 C42 1.209(7) . ?
O51 C51 1.239(7) . ?
O52 C52 1.219(8) . ?
O61 C61 1.216(7) . ?
O62 C62 1.242(8) . ?
O71 C71 1.246(8) . ?
O72 C72 1.219(9) . ?
O81 C81 1.242(8) . ?
O82 C82 1.219(9) . ?
O91 C91 1.244(8) . ?
O92 C92 1.234(8) . ?
O101 C101 1.221(8) . ?
O102 C102 1.227(8) . ?
O111 C111 1.259(8) . ?
O112 C112 1.217(8) . ?
O121 C121 1.218(8) . ?
O122 C122 1.218(9) . ?
O131 C131 1.226(8) . ?
O132 C132 1.222(8) . ?
O141 C141 1.233(8) . ?
O142 C142 1.244(8) . ?
O151 C151 1.234(8) . ?
O152 C152 1.223(9) . ?
O161 C161 1.235(8) . ?
O162 C162 1.238(9) . ?
O171 C171 1.218(9) . ?
O172 C172 1.229(8) . ?
O181 C181 1.232(8) . ?
O182 C182 1.220(8) . ?
N11 C11 1.357(8) . ?
N11 C13 1.451(8) . ?
N11 C65 1.458(8) . ?
N12 C12 1.359(9) . ?
N12 C66 1.454(8) . ?
N12 C13 1.468(8) . ?
N13 C11 1.343(8) . ?
N13 C14 1.454(8) . ?
N13 C15 1.461(8) . ?
N14 C12 1.386(8) . ?
N14 C14 1.444(8) . ?
N14 C16 1.454(8) . ?
N21 C21 1.354(8) . ?
N21 C15 1.444(8) . ?
N21 C23 1.450(8) . ?
N22 C22 1.351(8) . ?
N22 C16 1.455(8) . ?
N22 C23 1.465(8) . ?
N23 C21 1.381(9) . ?
N23 C25 1.427(8) . ?
N23 C24 1.461(8) . ?
N24 C22 1.357(9) . ?
N24 C26 1.458(8) . ?
N24 C24 1.465(8) . ?
N31 C31 1.349(9) . ?
N31 C25 1.458(8) . ?
N31 C33 1.463(8) . ?
N32 C32 1.383(8) . ?
N32 C26 1.430(8) . ?
N32 C33 1.462(8) . ?
N33 C31 1.368(8) . ?
N33 C34 1.437(8) . ?
N33 C35 1.441(8) . ?
N34 C32 1.372(9) . ?
N34 C36 1.439(8) . ?
N34 C34 1.465(8) . ?
N41 C41 1.358(9) . ?
N41 C35 1.459(8) . ?
N41 C43 1.473(8) . ?
N42 C42 1.376(8) . ?
N42 C36 1.457(9) . ?
N42 C43 1.465(8) . ?
N43 C41 1.343(8) . ?
N43 C44 1.452(8) . ?
N43 C45 1.466(9) . ?
N44 C42 1.383(8) . ?
N44 C46 1.444(8) . ?
N44 C44 1.466(7) . ?
N51 C51 1.377(8) . ?
N51 C45 1.437(8) . ?
N51 C53 1.455(7) . ?
N52 C52 1.384(8) . ?
N52 C53 1.450(8) . ?
N52 C46 1.451(9) . ?
N53 C51 1.350(8) . ?
N53 C54 1.453(8) . ?
N53 C55 1.459(8) . ?
N54 C52 1.360(9) . ?
N54 C56 1.431(8) . ?
N54 C54 1.456(8) . ?
N61 C61 1.368(8) . ?
N61 C55 1.431(8) . ?
N61 C63 1.466(7) . ?
N62 C62 1.373(8) . ?
N62 C63 1.440(8) . ?
N62 C56 1.473(8) . ?
N63 C61 1.375(8) . ?
N63 C65 1.445(8) . ?
N63 C64 1.466(8) . ?
N64 C62 1.358(8) . ?
N64 C66 1.434(8) . ?
N64 C64 1.463(9) . ?
N71 C71 1.367(10) . ?
N71 C73 1.449(9) . ?
N71 C125 1.463(10) . ?
N72 C72 1.396(10) . ?
N72 C73 1.416(10) . ?
N72 C126 1.456(11) . ?
N73 C71 1.349(9) . ?
N73 C75 1.423(10) . ?
N73 C74 1.436(9) . ?
N74 C72 1.364(10) . ?
N74 C76 1.436(11) . ?
N74 C74 1.452(9) . ?
N81 C81 1.351(9) . ?
N81 C75 1.441(10) . ?
N81 C83 1.463(9) . ?
N82 C82 1.376(10) . ?
N82 C76 1.434(10) . ?
N82 C83 1.447(10) . ?
N83 C81 1.368(9) . ?
N83 C84 1.459(9) . ?
N83 C85 1.464(10) . ?
N84 C82 1.358(10) . ?
N84 C86 1.444(11) . ?
N84 C84 1.479(9) . ?
N91 C91 1.371(9) . ?
N91 C85 1.422(10) . ?
N91 C93 1.469(9) . ?
N92 C92 1.379(10) . ?
N92 C93 1.450(9) . ?
N92 C86 1.450(11) . ?
N93 C91 1.364(9) . ?
N93 C94 1.428(9) . ?
N93 C95 1.453(10) . ?
N94 C92 1.360(10) . ?
N94 C96 1.421(10) . ?
N94 C94 1.453(9) . ?
N101 C101 1.377(9) . ?
N101 C103 1.426(10) . ?
N101 C95 1.429(10) . ?
N102 C102 1.358(9) . ?
N102 C96 1.446(9) . ?
N102 C103 1.455(9) . ?
N103 C101 1.363(10) . ?
N103 C105 1.433(10) . ?
N103 C104 1.474(9) . ?
N104 C102 1.351(9) . ?
N104 C106 1.455(9) . ?
N104 C104 1.460(9) . ?
N111 C111 1.348(9) . ?
N111 C105 1.454(10) . ?
N111 C113 1.460(9) . ?
N112 C112 1.355(10) . ?
N112 C113 1.462(9) . ?
N112 C106 1.466(9) . ?
N113 C111 1.362(9) . ?
N113 C115 1.471(9) . ?
N113 C114 1.484(9) . ?
N114 C112 1.391(9) . ?
N114 C114 1.434(9) . ?
N114 C116 1.472(9) . ?
N121 C121 1.375(10) . ?
N121 C115 1.417(10) . ?
N121 C123 1.458(9) . ?
N122 C122 1.374(10) . ?
N122 C116 1.403(10) . ?
N122 C123 1.464(9) . ?
N123 C121 1.384(10) . ?
N123 C124 1.441(9) . ?
N123 C125 1.442(10) . ?
N124 C122 1.371(10) . ?
N124 C124 1.448(10) . ?
N124 C126 1.451(11) . ?
N131 C131 1.383(8) . ?
N131 C133 1.441(8) . ?
N131 C185 1.456(9) . ?
N132 C132 1.386(9) . ?
N132 C186 1.424(8) . ?
N132 C133 1.466(8) . ?
N133 C131 1.359(8) . ?
N133 C134 1.438(8) . ?
N133 C135 1.457(8) . ?
N134 C132 1.377(9) . ?
N134 C136 1.444(8) . ?
N134 C134 1.461(8) . ?
N141 C141 1.375(8) . ?
N141 C143 1.447(8) . ?
N141 C135 1.471(8) . ?
N142 C142 1.377(9) . ?
N142 C143 1.439(8) . ?
N142 C136 1.441(8) . ?
N143 C141 1.352(8) . ?
N143 C145 1.447(8) . ?
N143 C144 1.463(8) . ?
N144 C142 1.341(8) . ?
N144 C144 1.441(9) . ?
N144 C146 1.481(9) . ?
N151 C151 1.384(9) . ?
N151 C145 1.438(9) . ?
N151 C153 1.451(9) . ?
N152 C152 1.372(9) . ?
N152 C153 1.445(8) . ?
N152 C146 1.456(9) . ?
N153 C151 1.363(9) . ?
N153 C155 1.450(9) . ?
N153 C154 1.454(9) . ?
N154 C152 1.374(10) . ?
N154 C156 1.434(10) . ?
N154 C154 1.444(9) . ?
N161 C161 1.378(9) . ?
N161 C155 1.433(9) . ?
N161 C163 1.445(9) . ?
N162 C162 1.373(9) . ?
N162 C156 1.408(9) . ?
N162 C163 1.456(9) . ?
N163 C161 1.349(9) . ?
N163 C165 1.461(9) . ?
N163 C164 1.464(9) . ?
N164 C162 1.357(10) . ?
N164 C166 1.427(9) . ?
N164 C164 1.432(9) . ?
N171 C171 1.365(9) . ?
N171 C173 1.456(9) . ?
N171 C165 1.459(9) . ?
N172 C172 1.355(9) . ?
N172 C166 1.447(8) . ?
N172 C173 1.449(9) . ?
N173 C171 1.375(9) . ?
N173 C175 1.434(9) . ?
N173 C174 1.441(9) . ?
N174 C172 1.378(8) . ?
N174 C176 1.450(8) . ?
N174 C174 1.459(9) . ?
N181 C181 1.345(9) . ?
N181 C175 1.451(9) . ?
N181 C183 1.457(8) . ?
N182 C182 1.368(9) . ?
N182 C176 1.446(8) . ?
N182 C183 1.466(8) . ?
N183 C181 1.369(9) . ?
N183 C185 1.465(9) . ?
N183 C184 1.473(8) . ?
N184 C182 1.368(9) . ?
N184 C186 1.442(9) . ?
N184 C184 1.455(8) . ?
C13 C14 1.566(9) . ?
C13 H13 1.0000 . ?
C14 H14 1.0000 . ?
C15 H15A 0.9900 . ?
C15 H15B 0.9900 . ?
C16 H16A 0.9900 . ?
C16 H16B 0.9900 . ?
C23 C24 1.535(9) . ?
C23 H23 1.0000 . ?
C24 H24 1.0000 . ?
C25 H25A 0.9900 . ?
C25 H25B 0.9900 . ?
C26 H26A 0.9900 . ?
C26 H26B 0.9900 . ?
C33 C34 1.560(9) . ?
C33 H33 1.0000 . ?
C34 H34 1.0000 . ?
C35 H35A 0.9900 . ?
C35 H35B 0.9900 . ?
C36 H36A 0.9900 . ?
C36 H36B 0.9900 . ?
C43 C44 1.525(9) . ?
C43 H43 1.0000 . ?
C44 H44 1.0000 . ?
C45 H45A 0.9900 . ?
C45 H45B 0.9900 . ?
C46 H46A 0.9900 . ?
C46 H46B 0.9900 . ?
C53 C54 1.555(9) . ?
C53 H53 1.0000 . ?
C54 H54 1.0000 . ?
C55 H55A 0.9900 . ?
C55 H55B 0.9900 . ?
C56 H56A 0.9900 . ?
C56 H56B 0.9900 . ?
C63 C64 1.558(8) . ?
C63 H63 1.0000 . ?
C64 H64 1.0000 . ?
C65 H65A 0.9900 . ?
C65 H65B 0.9900 . ?
C66 H66A 0.9900 . ?
C66 H66B 0.9900 . ?
C73 C74 1.555(13) . ?
C73 H73 1.0000 . ?
C74 H74 1.0000 . ?
C75 H75A 0.9900 . ?
C75 H75B 0.9900 . ?
C76 H76A 0.9900 . ?
C76 H76B 0.9900 . ?
C83 C84 1.517(12) . ?
C83 H83 1.0000 . ?
C84 H84 1.0000 . ?
C85 H85A 0.9900 . ?
C85 H85B 0.9900 . ?
C86 H86A 0.9900 . ?
C86 H86B 0.9900 . ?
C93 C94 1.550(12) . ?
C93 H93 1.0000 . ?
C94 H94 1.0000 . ?
C95 H95A 0.9900 . ?
C95 H95B 0.9900 . ?
C96 H96A 0.9900 . ?
C96 H96B 0.9900 . ?
C103 C104 1.550(11) . ?
C103 H103 1.0000 . ?
C104 H104 1.0000 . ?
C105 H10A 0.9900 . ?
C105 H10B 0.9900 . ?
C106 H10C 0.9900 . ?
C106 H10D 0.9900 . ?
C113 C114 1.547(10) . ?
C113 H113 1.0000 . ?
C114 H114 1.0000 . ?
C115 H11A 0.9900 . ?
C115 H11B 0.9900 . ?
C116 H11C 0.9900 . ?
C116 H11D 0.9900 . ?
C123 C124 1.537(12) . ?
C123 H123 1.0000 . ?
C124 H124 1.0000 . ?
C125 H12A 0.9900 . ?
C125 H12B 0.9900 . ?
C126 H12C 0.9900 . ?
C126 H12D 0.9900 . ?
C133 C134 1.553(9) . ?
C133 H133 1.0000 . ?
C134 H134 1.0000 . ?
C135 H13A 0.9900 . ?
C135 H13B 0.9900 . ?
C136 H13C 0.9900 . ?
C136 H13D 0.9900 . ?
C143 C144 1.549(9) . ?
C143 H143 1.0000 . ?
C144 H144 1.0000 . ?
C145 H14A 0.9900 . ?
C145 H14B 0.9900 . ?
C146 H14C 0.9900 . ?
C146 H14D 0.9900 . ?
C153 C154 1.548(11) . ?
C153 H153 1.0000 . ?
C154 H154 1.0000 . ?
C155 H15C 0.9900 . ?
C155 H15D 0.9900 . ?
C156 H15E 0.9900 . ?
C156 H15F 0.9900 . ?
C163 C164 1.541(10) . ?
C163 H163 1.0000 . ?
C164 H164 1.0000 . ?
C165 H16C 0.9900 . ?
C165 H16D 0.9900 . ?
C166 H16E 0.9900 . ?
C166 H16F 0.9900 . ?
C173 C174 1.558(9) . ?
C173 H173 1.0000 . ?
C174 H174 1.0000 . ?
C175 H17A 0.9900 . ?
C175 H17B 0.9900 . ?
C176 H17C 0.9900 . ?
C176 H17D 0.9900 . ?
C183 C184 1.529(10) . ?
C183 H183 1.0000 . ?
C184 H184 1.0000 . ?
C185 H18A 0.9900 . ?
C185 H18B 0.9900 . ?
C186 H18C 0.9900 . ?
C186 H18D 0.9900 . ?
O11M H11M 1.0000 . ?
O12M H12M 0.9500 . ?
O21M H21M 1.0000 . ?
O22M H22M 0.9500 . ?
O31M H31M 1.0000 . ?
O32M H32M 0.9500 . ?
O41M H41M 1.0000 . ?
O42M H42M 0.9500 . ?
O11N N1N 1.243(8) . ?
O12N N1N 1.260(7) . ?
O13N N1N 1.267(7) . ?
O21N N2N 1.337(12) . ?
O22N N2N 1.191(11) . ?
O23N N2N 1.266(10) . ?
O31N N3N 1.137(9) . ?
O32N N3N 1.273(10) . ?
O33N N3N 1.265(10) . ?
O41N N4N 1.245(11) . ?
O42N N4N 1.280(12) . ?
O43N N4N 1.224(11) . ?
O51N N5N 1.265(9) . ?
O52N N5N 1.181(9) . ?
O53N N5N 1.277(10) . ?
O61N N6N 1.175(10) . ?
O62N N6N 1.288(11) . ?
O63N N6N 1.323(12) . ?
O71N N7N 1.181(11) . ?
O72N N7N 1.295(12) . ?
O73N N7N 1.258(11) . ?
O11S C11S 1.254(8) . ?
O12S C11S 1.247(8) . ?
O21S C21S 1.260(8) . ?
O22S C21S 1.236(8) . ?
O31S C31S 1.240(8) . ?
O32S C31S 1.265(7) . ?
O41S C41S 1.337(10) . ?
O42S C41S 1.195(10) . ?
N15S C16S 1.341(8) . ?
N15S C14S 1.365(8) . ?
N25S C26S 1.323(11) . ?
N25S C24S 1.348(10) . ?
N25S Ag2 2.158(6) 2 ?
N35S C34S 1.322(9) . ?
N35S C36S 1.342(8) . ?
N45S C44S 1.319(11) . ?
N45S C46S 1.376(10) . ?
C11S C12S 1.527(8) . ?
C12S C17S 1.363(9) . ?
C12S C13S 1.377(9) . ?
C13S C14S 1.401(9) . ?
C13S H13S 0.9500 . ?
C14S H14S 0.9500 . ?
C16S C17S 1.374(9) . ?
C16S H16S 0.9500 . ?
C17S H17S 0.9500 . ?
C21S C22S 1.518(8) . ?
C22S C23S 1.365(10) . ?
C22S C27S 1.371(9) . ?
C23S C24S 1.392(10) . ?
C23S H23S 0.9500 . ?
C24S H24S 0.9500 . ?
C26S C27S 1.411(10) . ?
C26S H26S 0.9500 . ?
C27S H27S 0.9500 . ?
C31S C32S 1.494(8) . ?
C32S C37S 1.379(9) . ?
C32S C33S 1.413(9) . ?
C33S C34S 1.397(9) . ?
C33S H33S 0.9500 . ?
C34S H34S 0.9500 . ?
C36S C37S 1.394(8) . ?
C36S H36S 0.9500 . ?
C37S H37S 0.9500 . ?
C41S C42S 1.513(10) . ?
C42S C47S 1.348(8) . ?
C42S C43S 1.375(12) . ?
C43S C44S 1.407(11) . ?
C43S H43S 0.9500 . ?
C44S H44S 0.9500 . ?
C46S C47S 1.458(8) . ?
C46S H46S 0.9500 . ?
C47S H47S 0.9500 . ?
O27W O31W 1.0323 . ?
